data_1517428
loop_
_publ_author_name
'Qian, Qinqin'
'Tan, Yufang'
'Zhao, Bei'
'Feng, Tao'
'Shen, Qi'
'Yao, Yingming'

_publ_section_title
;
 Asymmetric Epoxidation of Unsaturated Ketones Catalyzed by
 Heterobimetallic Rare Earth-Lithium Complexes Bearing
 Phenoxy-Functionalized Chiral Diphenylprolinolate Ligand.
;
_journal_issue 17
_journal_name_full 'Organic letters'
_journal_page_first 4516
_journal_paper_doi 10.1021/ol5020398
_journal_volume 16
_journal_year 2014
_chemical_formula_moiety 'C24 H48 Cl O6 Li2, C64 H78 N2 O4 Yb, C4 H8 O'
_chemical_formula_sum 'C92 H134 Cl Li2 N2 O11 Yb'
_chemical_formula_weight 1666.38
_chemical_name_systematic
; 
 ? 
;
_space_group_IT_number 19
_symmetry_cell_setting orthorhombic
_symmetry_Int_Tables_number 19
_symmetry_space_group_name_Hall 'P 2ac 2ab'
_symmetry_space_group_name_H-M 'P 21 21 21'
_atom_sites_solution_hydrogens geom
_atom_sites_solution_primary direct
_atom_sites_solution_secondary difmap
_audit_creation_method SHELXL-97
_cell_angle_alpha 90.00
_cell_angle_beta 90.00
_cell_angle_gamma 90.00
_cell_formula_units_Z 4
_cell_length_a 17.4299(11)
_cell_length_b 17.8218(10)
_cell_length_c 28.9190(16)
_cell_measurement_reflns_used 29039
_cell_measurement_temperature 223(2)
_cell_measurement_theta_max 27.5
_cell_measurement_theta_min 3.0
_cell_volume 8983.2(9)
_computing_cell_refinement CrystalClear
_computing_data_collection CrystalClear
_computing_data_reduction CrystalStructure
_computing_structure_refinement 'SHELXL-97 (Sheldrick, 1997)'
_computing_structure_solution 'SHELXS-97 (Sheldrick, 1990)'
_diffrn_ambient_temperature 223(2)
_diffrn_detector_area_resol_mean 14.63
_diffrn_measured_fraction_theta_full 0.993
_diffrn_measured_fraction_theta_max 0.993
_diffrn_measurement_device_type 'Rigaku Saturn'
_diffrn_measurement_method \w
_diffrn_radiation_monochromator graphite
_diffrn_radiation_source 'fine-focus sealed tube'
_diffrn_radiation_type MoK\a
_diffrn_radiation_wavelength 0.71075
_diffrn_reflns_av_R_equivalents 0.0514
_diffrn_reflns_av_sigmaI/netI 0.0899
_diffrn_reflns_limit_h_max 21
_diffrn_reflns_limit_h_min -13
_diffrn_reflns_limit_k_max 20
_diffrn_reflns_limit_k_min -21
_diffrn_reflns_limit_l_max 35
_diffrn_reflns_limit_l_min -32
_diffrn_reflns_number 32741
_diffrn_reflns_theta_full 25.50
_diffrn_reflns_theta_max 25.50
_diffrn_reflns_theta_min 3.04
_exptl_absorpt_coefficient_mu 1.127
_exptl_absorpt_correction_T_max 0.578
_exptl_absorpt_correction_T_min 0.409
_exptl_absorpt_correction_type multi-scan
_exptl_absorpt_process_details 'Jacobson, R. (1998) Private communication'
_exptl_crystal_colour colorless
_exptl_crystal_density_diffrn 1.232
_exptl_crystal_density_method 'not measured'
_exptl_crystal_description prism
_exptl_crystal_F_000 3524
_exptl_crystal_size_max 0.70
_exptl_crystal_size_mid 0.25
_exptl_crystal_size_min 0.25
_refine_diff_density_max 1.193
_refine_diff_density_min -0.981
_refine_diff_density_rms 0.075
_refine_ls_abs_structure_details 'Flack H D (1983), Acta Cryst. A39, 876-881'
_refine_ls_abs_structure_Flack -0.016(8)
_refine_ls_extinction_method none
_refine_ls_goodness_of_fit_ref 1.058
_refine_ls_hydrogen_treatment constr
_refine_ls_matrix_type full
_refine_ls_number_parameters 966
_refine_ls_number_reflns 16299
_refine_ls_number_restraints 216
_refine_ls_restrained_S_all 1.067
_refine_ls_R_factor_all 0.0578
_refine_ls_R_factor_gt 0.0500
_refine_ls_shift/su_max 0.003
_refine_ls_shift/su_mean 0.000
_refine_ls_structure_factor_coef Fsqd
_refine_ls_weighting_details 'calc w=1/[\s^2^(Fo^2^)+(0.0291P)^2^+0.0000P] where P=(Fo^2^+2Fc^2^)/3'
_refine_ls_weighting_scheme calc
_refine_ls_wR_factor_gt 0.0958
_refine_ls_wR_factor_ref 0.1018
_reflns_number_gt 14600
_reflns_number_total 16299
_reflns_threshold_expression >2sigma(I)
_cod_data_source_file ol5020398_si_002.cif
_cod_data_source_block shelxl
_cod_depositor_comments 'Adding full bibliography for 1517428--1517431.cif.'
_cod_database_code 1517428

loop_
_symmetry_equiv_pos_as_xyz
'x, y, z'
'x+1/2, -y+1/2, -z'
'-x, y+1/2, -z+1/2'
'-x+1/2, -y, z+1/2'

loop_
_atom_site_label
_atom_site_type_symbol
_atom_site_fract_x
_atom_site_fract_y
_atom_site_fract_z
_atom_site_U_iso_or_equiv
_atom_site_adp_type
_atom_site_occupancy
_atom_site_symmetry_multiplicity
_atom_site_calc_flag
_atom_site_refinement_flags
_atom_site_disorder_assembly
_atom_site_disorder_group
Yb1 Yb 0.628978(14) 0.854649(12) 0.416906(8) 0.03162(6) Uani 1 1 d . . .
Cl1 Cl 0.11307(16) 0.69213(10) 0.87830(8) 0.0830(7) Uani 1 1 d . . .
O1 O 0.6923(2) 0.9293(2) 0.37259(14) 0.0440(10) Uani 1 1 d . . .
O2 O 0.6463(2) 0.73540(18) 0.42039(14) 0.0382(9) Uani 1 1 d . . .
O3 O 0.5433(2) 0.8532(3) 0.36343(11) 0.0402(9) Uani 1 1 d . . .
O4 O 0.6259(3) 0.92693(19) 0.47625(11) 0.0386(9) Uani 1 1 d . . .
O5 O 0.1715(4) 0.8689(3) 0.8418(3) 0.110(2) Uani 1 1 d D . .
O6 O 0.2626(4) 0.7302(3) 0.8002(2) 0.099(2) Uani 1 1 d D . .
O7 O 0.2879(5) 0.7799(4) 0.9010(3) 0.119(3) Uani 1 1 d D . .
O8 O -0.0608(4) 0.6027(3) 0.8998(2) 0.0842(19) Uani 1 1 d D . .
O9 O 0.0680(4) 0.5883(3) 0.97643(17) 0.0740(17) Uani 1 1 d D . .
O10 O 0.0798(3) 0.5002(2) 0.88403(15) 0.0663(16) Uani 1 1 d D . .
N1 N 0.7693(3) 0.8230(2) 0.43249(14) 0.0322(11) Uani 1 1 d . . .
N2 N 0.5009(3) 0.8426(3) 0.46318(14) 0.0338(11) Uani 1 1 d . . .
C1 C 0.7631(4) 0.9497(3) 0.36038(19) 0.0384(14) Uani 1 1 d . . .
C2 C 0.7783(4) 1.0202(3) 0.3379(2) 0.0413(15) Uani 1 1 d . A .
C3 C 0.8547(4) 1.0366(3) 0.3272(2) 0.0449(16) Uani 1 1 d . . .
H3 H 0.8643 1.0819 0.3117 0.054 Uiso 1 1 calc R . .
C4 C 0.9174(4) 0.9921(4) 0.3375(3) 0.0550(18) Uani 1 1 d . B .
C5 C 0.8998(4) 0.9223(3) 0.3587(2) 0.0461(16) Uani 1 1 d . . .
H5 H 0.9399 0.8888 0.3655 0.055 Uiso 1 1 calc R . .
C6 C 0.8251(4) 0.9020(3) 0.3695(2) 0.0406(15) Uani 1 1 d . . .
C7 C 0.8091(4) 0.8248(3) 0.3877(2) 0.0412(15) Uani 1 1 d . . .
H7A H 0.7779 0.7977 0.3649 0.049 Uiso 1 1 calc R . .
H7B H 0.8579 0.7979 0.3907 0.049 Uiso 1 1 calc R . .
C8 C 0.8079(4) 0.8714(3) 0.4671(2) 0.0464(16) Uani 1 1 d . . .
H8A H 0.7908 0.9235 0.4640 0.056 Uiso 1 1 calc R . .
H8B H 0.8637 0.8696 0.4632 0.056 Uiso 1 1 calc R . .
C9 C 0.7849(5) 0.8397(3) 0.5140(2) 0.0553(19) Uani 1 1 d . . .
H9A H 0.7463 0.8716 0.5288 0.066 Uiso 1 1 calc R . .
H9B H 0.8295 0.8357 0.5344 0.066 Uiso 1 1 calc R . .
C10 C 0.7516(4) 0.7617(3) 0.5033(2) 0.0427(16) Uani 1 1 d . . .
H10A H 0.7746 0.7236 0.5235 0.051 Uiso 1 1 calc R . .
H10B H 0.6959 0.7613 0.5079 0.051 Uiso 1 1 calc R . .
C11 C 0.7711(4) 0.7463(3) 0.45367(19) 0.0366(14) Uani 1 1 d . . .
H11 H 0.8234 0.7250 0.4514 0.044 Uiso 1 1 calc R . .
C12 C 0.7131(4) 0.6944(3) 0.42897(18) 0.0384(14) Uani 1 1 d . . .
C13 C 0.6952(4) 0.6253(3) 0.4609(2) 0.0414(15) Uani 1 1 d . . .
C14 C 0.6210(5) 0.6015(3) 0.4661(2) 0.0565(17) Uani 1 1 d . . .
H14 H 0.5812 0.6271 0.4509 0.068 Uiso 1 1 calc R . .
C15 C 0.6040(5) 0.5403(4) 0.4934(3) 0.074(2) Uani 1 1 d . . .
H15 H 0.5533 0.5226 0.4953 0.089 Uiso 1 1 calc R . .
C16 C 0.6624(6) 0.5045(4) 0.5183(3) 0.078(3) Uani 1 1 d . . .
H16 H 0.6509 0.4654 0.5389 0.094 Uiso 1 1 calc R . .
C17 C 0.7346(5) 0.5270(4) 0.5121(2) 0.063(2) Uani 1 1 d . . .
H17 H 0.7740 0.5013 0.5276 0.075 Uiso 1 1 calc R . .
C18 C 0.7537(5) 0.5868(3) 0.4838(2) 0.0515(18) Uani 1 1 d . . .
H18 H 0.8052 0.6011 0.4800 0.062 Uiso 1 1 calc R . .
C19 C 0.7436(4) 0.6560(3) 0.38418(18) 0.0408(14) Uani 1 1 d . . .
C20 C 0.8170(4) 0.6294(3) 0.3794(2) 0.0494(17) Uani 1 1 d . . .
H20 H 0.8522 0.6373 0.4035 0.059 Uiso 1 1 calc R . .
C21 C 0.8411(5) 0.5910(4) 0.3400(3) 0.063(2) Uani 1 1 d . . .
H21 H 0.8923 0.5753 0.3369 0.076 Uiso 1 1 calc R . .
C22 C 0.7878(6) 0.5767(4) 0.3058(3) 0.071(2) Uani 1 1 d . . .
H22 H 0.8022 0.5483 0.2798 0.085 Uiso 1 1 calc R . .
C23 C 0.7150(6) 0.6031(5) 0.3093(3) 0.080(3) Uani 1 1 d . . .
H23 H 0.6798 0.5948 0.2852 0.096 Uiso 1 1 calc R . .
C24 C 0.6927(4) 0.6425(4) 0.3484(2) 0.0552(17) Uani 1 1 d . . .
H24 H 0.6421 0.6603 0.3507 0.066 Uiso 1 1 calc R . .
C25 C 0.7140(4) 1.0738(4) 0.3225(2) 0.0533(18) Uani 1 1 d D . .
C26 C 0.6614(10) 1.0940(10) 0.3624(5) 0.061(4) Uiso 0.50 1 d PD A 1
H26A H 0.6224 1.1288 0.3517 0.092 Uiso 0.50 1 calc PR A 1
H26B H 0.6911 1.1173 0.3869 0.092 Uiso 0.50 1 calc PR A 1
H26C H 0.6370 1.0489 0.3741 0.092 Uiso 0.50 1 calc PR A 1
C27 C 0.6691(10) 1.0275(9) 0.2858(5) 0.064(4) Uiso 0.50 1 d PD A 1
H27A H 0.6496 0.9819 0.2999 0.097 Uiso 0.50 1 calc PR A 1
H27B H 0.7031 1.0146 0.2604 0.097 Uiso 0.50 1 calc PR A 1
H27C H 0.6266 1.0571 0.2741 0.097 Uiso 0.50 1 calc PR A 1
C28 C 0.7435(9) 1.1497(7) 0.3054(5) 0.053(4) Uiso 0.50 1 d PD A 1
H28A H 0.7749 1.1424 0.2781 0.079 Uiso 0.50 1 calc PR A 1
H28B H 0.7741 1.1731 0.3295 0.079 Uiso 0.50 1 calc PR A 1
H28C H 0.7004 1.1818 0.2979 0.079 Uiso 0.50 1 calc PR A 1
C26' C 0.6955(18) 1.1162(14) 0.3675(7) 0.133(10) Uiso 0.50 1 d PD A 2
H26D H 0.6547 1.1521 0.3617 0.200 Uiso 0.50 1 calc PR A 2
H26E H 0.7409 1.1426 0.3780 0.200 Uiso 0.50 1 calc PR A 2
H26F H 0.6792 1.0808 0.3910 0.200 Uiso 0.50 1 calc PR A 2
C27' C 0.6414(11) 1.0432(11) 0.3041(7) 0.096(6) Uiso 0.50 1 d PD A 2
H27D H 0.6109 1.0233 0.3293 0.143 Uiso 0.50 1 calc PR A 2
H27E H 0.6525 1.0035 0.2821 0.143 Uiso 0.50 1 calc PR A 2
H27F H 0.6130 1.0828 0.2887 0.143 Uiso 0.50 1 calc PR A 2
C28' C 0.7427(10) 1.1293(8) 0.2860(5) 0.058(4) Uiso 0.50 1 d PD A 2
H28D H 0.7679 1.1020 0.2612 0.086 Uiso 0.50 1 calc PR A 2
H28E H 0.7788 1.1638 0.3000 0.086 Uiso 0.50 1 calc PR A 2
H28F H 0.6996 1.1571 0.2735 0.086 Uiso 0.50 1 calc PR A 2
C29 C 0.9984(5) 1.0118(4) 0.3252(3) 0.067(2) Uani 1 1 d D . .
C30 C 1.0504(11) 1.0099(11) 0.3695(5) 0.086(5) Uiso 0.50 1 d PDU B 1
H30A H 1.0319 1.0464 0.3917 0.129 Uiso 0.50 1 calc PR B 1
H30B H 1.1029 1.0218 0.3611 0.129 Uiso 0.50 1 calc PR B 1
H30C H 1.0486 0.9602 0.3832 0.129 Uiso 0.50 1 calc PR B 1
C31 C 1.0306(12) 0.9551(9) 0.2901(5) 0.080(5) Uiso 0.50 1 d PDU B 1
H31A H 1.0297 0.9052 0.3035 0.120 Uiso 0.50 1 calc PR B 1
H31B H 1.0830 0.9686 0.2824 0.120 Uiso 0.50 1 calc PR B 1
H31C H 0.9994 0.9559 0.2623 0.120 Uiso 0.50 1 calc PR B 1
C32 C 1.0068(15) 1.0921(10) 0.3057(8) 0.108(6) Uiso 0.50 1 d PDU B 1
H32A H 0.9790 1.0959 0.2767 0.162 Uiso 0.50 1 calc PR B 1
H32B H 1.0606 1.1029 0.3004 0.162 Uiso 0.50 1 calc PR B 1
H32C H 0.9860 1.1278 0.3277 0.162 Uiso 0.50 1 calc PR B 1
C30' C 1.0598(13) 0.9565(12) 0.3339(8) 0.122(6) Uiso 0.50 1 d PDU B 2
H30D H 1.0500 0.9308 0.3628 0.183 Uiso 0.50 1 calc PR B 2
H30E H 1.1088 0.9820 0.3356 0.183 Uiso 0.50 1 calc PR B 2
H30F H 1.0609 0.9202 0.3089 0.183 Uiso 0.50 1 calc PR B 2
C31' C 1.0045(16) 1.0516(14) 0.2780(6) 0.126(7) Uiso 0.50 1 d PDU B 2
H31D H 0.9861 1.0183 0.2539 0.189 Uiso 0.50 1 calc PR B 2
H31E H 1.0577 1.0646 0.2720 0.189 Uiso 0.50 1 calc PR B 2
H31F H 0.9736 1.0968 0.2784 0.189 Uiso 0.50 1 calc PR B 2
C32' C 1.0276(17) 1.0822(11) 0.3492(9) 0.127(6) Uiso 0.50 1 d PDU B 2
H32D H 0.9930 1.1236 0.3428 0.191 Uiso 0.50 1 calc PR B 2
H32E H 1.0784 1.0943 0.3378 0.191 Uiso 0.50 1 calc PR B 2
H32F H 1.0298 1.0737 0.3823 0.191 Uiso 0.50 1 calc PR B 2
C33 C 0.4712(3) 0.8359(3) 0.35630(18) 0.0304(12) Uani 1 1 d . . .
C34 C 0.4426(4) 0.8078(3) 0.31303(18) 0.0341(13) Uani 1 1 d . . .
C35 C 0.3641(4) 0.7902(3) 0.31025(17) 0.0355(13) Uani 1 1 d . . .
H35 H 0.3456 0.7703 0.2823 0.043 Uiso 1 1 calc R . .
C36 C 0.3118(4) 0.8002(3) 0.34609(19) 0.0383(14) Uani 1 1 d . C .
C37 C 0.3406(4) 0.8308(3) 0.3869(2) 0.0424(16) Uani 1 1 d . . .
H37 H 0.3069 0.8401 0.4116 0.051 Uiso 1 1 calc R . .
C38 C 0.4170(4) 0.8479(4) 0.39190(17) 0.0368(13) Uani 1 1 d . . .
C39 C 0.4451(4) 0.8858(3) 0.43511(18) 0.0383(14) Uani 1 1 d . . .
H39A H 0.4688 0.9336 0.4264 0.046 Uiso 1 1 calc R . .
H39B H 0.4006 0.8973 0.4546 0.046 Uiso 1 1 calc R . .
C40 C 0.4717(4) 0.7646(3) 0.4727(2) 0.0396(14) Uani 1 1 d . . .
H40A H 0.4817 0.7312 0.4465 0.048 Uiso 1 1 calc R . .
H40B H 0.4164 0.7652 0.4790 0.048 Uiso 1 1 calc R . .
C41 C 0.5166(5) 0.7398(4) 0.5153(2) 0.058(2) Uani 1 1 d . . .
H41A H 0.4838 0.7102 0.5359 0.069 Uiso 1 1 calc R . .
H41B H 0.5607 0.7091 0.5062 0.069 Uiso 1 1 calc R . .
C42 C 0.5433(4) 0.8104(3) 0.53946(19) 0.0455(16) Uani 1 1 d . . .
H42A H 0.5995 0.8121 0.5409 0.055 Uiso 1 1 calc R . .
H42B H 0.5229 0.8127 0.5710 0.055 Uiso 1 1 calc R . .
C43 C 0.5124(4) 0.8757(3) 0.51023(18) 0.0365(14) Uani 1 1 d . . .
H43 H 0.4622 0.8919 0.5228 0.044 Uiso 1 1 calc R . .
C44 C 0.5662(4) 0.9444(3) 0.50644(18) 0.0378(14) Uani 1 1 d . . .
C45 C 0.5991(4) 0.9638(3) 0.5551(2) 0.0447(16) Uani 1 1 d . . .
C46 C 0.6718(5) 0.9931(4) 0.5582(2) 0.0538(19) Uani 1 1 d . . .
H46 H 0.7005 0.9996 0.5310 0.065 Uiso 1 1 calc R . .
C47 C 0.7049(6) 1.0137(5) 0.6007(3) 0.073(3) Uani 1 1 d . . .
H47 H 0.7549 1.0335 0.6018 0.088 Uiso 1 1 calc R . .
C48 C 0.6625(6) 1.0044(5) 0.6408(3) 0.077(3) Uani 1 1 d . . .
H48 H 0.6837 1.0175 0.6696 0.093 Uiso 1 1 calc R . .
C49 C 0.5900(6) 0.9762(5) 0.6383(3) 0.073(3) Uani 1 1 d . . .
H49 H 0.5617 0.9691 0.6656 0.087 Uiso 1 1 calc R . .
C50 C 0.5572(5) 0.9578(4) 0.5957(2) 0.0564(19) Uani 1 1 d . . .
H50 H 0.5061 0.9411 0.5945 0.068 Uiso 1 1 calc R . .
C51 C 0.5227(5) 1.0179(3) 0.4915(2) 0.0484(18) Uani 1 1 d . . .
C52 C 0.4548(5) 1.0386(4) 0.5101(3) 0.0576(19) Uani 1 1 d . . .
H52 H 0.4313 1.0083 0.5327 0.069 Uiso 1 1 calc R . .
C53 C 0.4194(6) 1.1054(4) 0.4958(3) 0.075(3) Uani 1 1 d . . .
H53 H 0.3722 1.1200 0.5087 0.090 Uiso 1 1 calc R . .
C54 C 0.4526(6) 1.1477(5) 0.4638(3) 0.079(2) Uani 1 1 d . . .
H54 H 0.4279 1.1917 0.4539 0.094 Uiso 1 1 calc R . .
C55 C 0.5212(7) 1.1292(4) 0.4453(3) 0.085(3) Uani 1 1 d . . .
H55 H 0.5445 1.1603 0.4232 0.102 Uiso 1 1 calc R . .
C56 C 0.5571(5) 1.0630(4) 0.4596(2) 0.065(2) Uani 1 1 d . . .
H56 H 0.6050 1.0496 0.4472 0.078 Uiso 1 1 calc R . .
C57 C 0.4950(4) 0.8007(4) 0.27091(19) 0.0408(15) Uani 1 1 d . . .
C58 C 0.5252(5) 0.8787(4) 0.2584(2) 0.059(2) Uani 1 1 d . . .
H58A H 0.4823 0.9117 0.2517 0.089 Uiso 1 1 calc R . .
H58B H 0.5581 0.8751 0.2315 0.089 Uiso 1 1 calc R . .
H58C H 0.5542 0.8988 0.2842 0.089 Uiso 1 1 calc R . .
C59 C 0.4537(5) 0.7688(5) 0.2287(2) 0.064(2) Uani 1 1 d . . .
H59A H 0.4133 0.8029 0.2193 0.095 Uiso 1 1 calc R . .
H59B H 0.4316 0.7205 0.2364 0.095 Uiso 1 1 calc R . .
H59C H 0.4900 0.7628 0.2035 0.095 Uiso 1 1 calc R . .
C60 C 0.5645(4) 0.7482(4) 0.2818(2) 0.0528(17) Uani 1 1 d . . .
H60A H 0.5991 0.7473 0.2555 0.079 Uiso 1 1 calc R . .
H60B H 0.5459 0.6978 0.2878 0.079 Uiso 1 1 calc R . .
H60C H 0.5915 0.7667 0.3087 0.079 Uiso 1 1 calc R . .
C61 C 0.2269(4) 0.7778(4) 0.3403(2) 0.0490(17) Uani 1 1 d D . .
C62 C 0.1775(10) 0.8269(9) 0.3757(5) 0.052(4) Uiso 0.50 1 d PD C 1
H62A H 0.1233 0.8201 0.3694 0.078 Uiso 0.50 1 calc PR C 1
H62B H 0.1907 0.8795 0.3723 0.078 Uiso 0.50 1 calc PR C 1
H62C H 0.1885 0.8110 0.4071 0.078 Uiso 0.50 1 calc PR C 1
C63 C 0.2156(13) 0.6965(8) 0.3535(7) 0.074(6) Uiso 0.50 1 d PD C 1
H63A H 0.2445 0.6857 0.3814 0.111 Uiso 0.50 1 calc PR C 1
H63B H 0.2336 0.6645 0.3286 0.111 Uiso 0.50 1 calc PR C 1
H63C H 0.1616 0.6871 0.3589 0.111 Uiso 0.50 1 calc PR C 1
C64 C 0.1987(11) 0.7923(9) 0.2914(5) 0.050(5) Uiso 0.50 1 d PD C 1
H64A H 0.1461 0.7751 0.2884 0.075 Uiso 0.50 1 calc PR C 1
H64B H 0.2308 0.7654 0.2696 0.075 Uiso 0.50 1 calc PR C 1
H64C H 0.2010 0.8456 0.2849 0.075 Uiso 0.50 1 calc PR C 1
C62' C 0.1760(11) 0.7991(10) 0.3787(6) 0.063(5) Uiso 0.50 1 d PD C 2
H62D H 0.1737 0.8534 0.3811 0.094 Uiso 0.50 1 calc PR C 2
H62E H 0.1957 0.7784 0.4074 0.094 Uiso 0.50 1 calc PR C 2
H62F H 0.1249 0.7795 0.3731 0.094 Uiso 0.50 1 calc PR C 2
C63' C 0.2230(12) 0.6915(7) 0.3349(6) 0.061(5) Uiso 0.50 1 d PD C 2
H63D H 0.2362 0.6679 0.3640 0.092 Uiso 0.50 1 calc PR C 2
H63E H 0.2588 0.6756 0.3112 0.092 Uiso 0.50 1 calc PR C 2
H63F H 0.1714 0.6770 0.3260 0.092 Uiso 0.50 1 calc PR C 2
C64' C 0.1967(11) 0.8154(9) 0.2949(5) 0.050(5) Uiso 0.50 1 d PD C 2
H64D H 0.1430 0.8029 0.2906 0.075 Uiso 0.50 1 calc PR C 2
H64E H 0.2261 0.7973 0.2687 0.075 Uiso 0.50 1 calc PR C 2
H64F H 0.2022 0.8695 0.2973 0.075 Uiso 0.50 1 calc PR C 2
C65 C 0.2104(12) 0.9376(9) 0.8540(7) 0.096(4) Uiso 0.50 1 d PDU D 1
H65A H 0.2634 0.9380 0.8427 0.115 Uiso 0.50 1 calc PR D 1
H65B H 0.2101 0.9460 0.8875 0.115 Uiso 0.50 1 calc PR D 1
C66 C 0.1630(12) 0.9926(13) 0.8297(7) 0.093(3) Uiso 0.50 1 d PDU D 1
H66A H 0.1692 0.9893 0.7961 0.112 Uiso 0.50 1 calc PR D 1
H66B H 0.1737 1.0439 0.8400 0.112 Uiso 0.50 1 calc PR D 1
C67 C 0.0845(13) 0.9659(10) 0.8452(7) 0.092(3) Uiso 0.50 1 d PDU D 1
H67A H 0.0744 0.9801 0.8774 0.111 Uiso 0.50 1 calc PR D 1
H67B H 0.0439 0.9864 0.8254 0.111 Uiso 0.50 1 calc PR D 1
C68 C 0.0903(10) 0.8849(11) 0.8402(8) 0.089(4) Uiso 0.50 1 d PDU D 1
H68A H 0.0634 0.8594 0.8655 0.107 Uiso 0.50 1 calc PR D 1
H68B H 0.0681 0.8685 0.8108 0.107 Uiso 0.50 1 calc PR D 1
C65' C 0.2154(10) 0.9365(9) 0.8274(7) 0.087(3) Uiso 0.50 1 d PDU D 2
H65C H 0.2517 0.9243 0.8027 0.104 Uiso 0.50 1 calc PR D 2
H65D H 0.2438 0.9576 0.8536 0.104 Uiso 0.50 1 calc PR D 2
C66' C 0.1547(11) 0.9914(12) 0.8104(6) 0.088(3) Uiso 0.50 1 d PDU D 2
H66C H 0.1590 1.0382 0.8279 0.105 Uiso 0.50 1 calc PR D 2
H66D H 0.1643 1.0029 0.7777 0.105 Uiso 0.50 1 calc PR D 2
C67' C 0.0761(12) 0.9614(10) 0.8153(7) 0.089(3) Uiso 0.50 1 d PDU D 2
H67C H 0.0480 0.9850 0.8408 0.107 Uiso 0.50 1 calc PR D 2
H67D H 0.0464 0.9655 0.7867 0.107 Uiso 0.50 1 calc PR D 2
C68' C 0.0978(11) 0.8844(11) 0.8256(7) 0.088(4) Uiso 0.50 1 d PDU D 2
H68C H 0.0614 0.8652 0.8487 0.105 Uiso 0.50 1 calc PR D 2
H68D H 0.0901 0.8549 0.7974 0.105 Uiso 0.50 1 calc PR D 2
C69 C 0.3347(11) 0.7603(12) 0.7822(7) 0.101(4) Uiso 0.50 1 d PDU D 1
H69A H 0.3719 0.7640 0.8076 0.121 Uiso 0.50 1 calc PR D 1
H69B H 0.3257 0.8110 0.7703 0.121 Uiso 0.50 1 calc PR D 1
C70 C 0.3677(15) 0.7128(11) 0.7446(8) 0.100(3) Uiso 0.50 1 d PDU D 1
H70A H 0.3492 0.7280 0.7140 0.120 Uiso 0.50 1 calc PR D 1
H70B H 0.4240 0.7133 0.7449 0.120 Uiso 0.50 1 calc PR D 1
C71 C 0.3364(11) 0.6390(11) 0.7588(7) 0.092(3) Uiso 0.50 1 d PDU D 1
H71A H 0.3626 0.6187 0.7860 0.111 Uiso 0.50 1 calc PR D 1
H71B H 0.3381 0.6022 0.7336 0.111 Uiso 0.50 1 calc PR D 1
C72 C 0.2545(12) 0.6638(10) 0.7697(7) 0.093(4) Uiso 0.50 1 d PDU D 1
H72A H 0.2271 0.6772 0.7413 0.112 Uiso 0.50 1 calc PR D 1
H72B H 0.2263 0.6237 0.7854 0.112 Uiso 0.50 1 calc PR D 1
C69' C 0.3086(13) 0.7758(12) 0.7726(7) 0.105(4) Uiso 0.50 1 d PDU D 2
H69C H 0.3499 0.7988 0.7907 0.126 Uiso 0.50 1 calc PR D 2
H69D H 0.2783 0.8154 0.7578 0.126 Uiso 0.50 1 calc PR D 2
C70' C 0.3391(14) 0.7230(12) 0.7384(8) 0.101(3) Uiso 0.50 1 d PDU D 2
H70C H 0.3951 0.7203 0.7408 0.122 Uiso 0.50 1 calc PR D 2
H70D H 0.3259 0.7397 0.7071 0.122 Uiso 0.50 1 calc PR D 2
C71' C 0.3046(12) 0.6474(13) 0.7476(7) 0.101(3) Uiso 0.50 1 d PDU D 2
H71C H 0.2762 0.6300 0.7203 0.121 Uiso 0.50 1 calc PR D 2
H71D H 0.3451 0.6109 0.7544 0.121 Uiso 0.50 1 calc PR D 2
C72' C 0.2519(13) 0.6548(9) 0.7879(6) 0.094(4) Uiso 0.50 1 d PDU D 2
H72C H 0.1985 0.6449 0.7791 0.113 Uiso 0.50 1 calc PR D 2
H72D H 0.2665 0.6209 0.8131 0.113 Uiso 0.50 1 calc PR D 2
C73 C 0.3404(14) 0.7180(12) 0.9006(8) 0.125(4) Uiso 0.50 1 d PDU D 1
H73A H 0.3806 0.7274 0.8776 0.150 Uiso 0.50 1 calc PR D 1
H73B H 0.3131 0.6722 0.8916 0.150 Uiso 0.50 1 calc PR D 1
C74 C 0.3766(15) 0.7069(19) 0.9472(8) 0.127(4) Uiso 0.50 1 d PDU D 1
H74A H 0.3988 0.6567 0.9508 0.152 Uiso 0.50 1 calc PR D 1
H74B H 0.4155 0.7451 0.9541 0.152 Uiso 0.50 1 calc PR D 1
C75 C 0.3055(15) 0.7170(15) 0.9754(8) 0.130(4) Uiso 0.50 1 d PDU D 1
H75A H 0.3182 0.7322 1.0070 0.155 Uiso 0.50 1 calc PR D 1
H75B H 0.2759 0.6703 0.9765 0.155 Uiso 0.50 1 calc PR D 1
C76 C 0.2605(16) 0.7781(14) 0.9508(6) 0.128(4) Uiso 0.50 1 d PDU D 1
H76A H 0.2054 0.7672 0.9520 0.153 Uiso 0.50 1 calc PR D 1
H76B H 0.2696 0.8267 0.9657 0.153 Uiso 0.50 1 calc PR D 1
C73' C 0.3624(12) 0.7511(13) 0.9061(7) 0.125(4) Uiso 0.50 1 d PDU D 2
H73C H 0.4013 0.7906 0.9042 0.150 Uiso 0.50 1 calc PR D 2
H73D H 0.3735 0.7121 0.8832 0.150 Uiso 0.50 1 calc PR D 2
C74' C 0.3563(19) 0.7193(18) 0.9543(8) 0.128(4) Uiso 0.50 1 d PDU D 2
H74C H 0.3355 0.6683 0.9546 0.154 Uiso 0.50 1 calc PR D 2
H74D H 0.4052 0.7208 0.9709 0.154 Uiso 0.50 1 calc PR D 2
C75' C 0.3009(16) 0.7755(14) 0.9716(8) 0.131(4) Uiso 0.50 1 d PDU D 2
H75C H 0.2600 0.7493 0.9883 0.158 Uiso 0.50 1 calc PR D 2
H75D H 0.3272 0.8083 0.9937 0.158 Uiso 0.50 1 calc PR D 2
C76' C 0.2662(17) 0.8221(13) 0.9356(7) 0.132(5) Uiso 0.50 1 d PDU D 2
H76C H 0.2103 0.8253 0.9384 0.158 Uiso 0.50 1 calc PR D 2
H76D H 0.2885 0.8726 0.9343 0.158 Uiso 0.50 1 calc PR D 2
C77 C -0.0990(11) 0.6754(9) 0.8948(7) 0.085(3) Uiso 0.50 1 d PDU E 1
H77A H -0.0741 0.7047 0.8704 0.102 Uiso 0.50 1 calc PR E 1
H77B H -0.0954 0.7036 0.9238 0.102 Uiso 0.50 1 calc PR E 1
C78 C -0.1799(12) 0.6621(9) 0.8830(7) 0.094(3) Uiso 0.50 1 d PDU E 1
H78A H -0.1904 0.6744 0.8506 0.113 Uiso 0.50 1 calc PR E 1
H78B H -0.2143 0.6912 0.9029 0.113 Uiso 0.50 1 calc PR E 1
C79 C -0.1878(13) 0.5776(9) 0.8920(7) 0.094(3) Uiso 0.50 1 d PDU E 1
H79A H -0.1963 0.5669 0.9248 0.112 Uiso 0.50 1 calc PR E 1
H79B H -0.2292 0.5554 0.8737 0.112 Uiso 0.50 1 calc PR E 1
C80 C -0.1100(13) 0.5510(16) 0.8761(10) 0.094(4) Uiso 0.50 1 d PDU E 1
H80A H -0.1002 0.4992 0.8857 0.112 Uiso 0.50 1 calc PR E 1
H80B H -0.1045 0.5551 0.8425 0.112 Uiso 0.50 1 calc PR E 1
C77' C -0.1056(10) 0.6602(10) 0.9171(7) 0.098(3) Uiso 0.50 1 d PDU E 2
H77C H -0.0912 0.7079 0.9026 0.118 Uiso 0.50 1 calc PR E 2
H77D H -0.0981 0.6648 0.9505 0.118 Uiso 0.50 1 calc PR E 2
C78' C -0.1875(11) 0.6422(11) 0.9067(6) 0.095(3) Uiso 0.50 1 d PDU E 2
H78C H -0.2156 0.6872 0.8971 0.114 Uiso 0.50 1 calc PR E 2
H78D H -0.2130 0.6202 0.9337 0.114 Uiso 0.50 1 calc PR E 2
C79' C -0.1817(13) 0.5856(11) 0.8672(7) 0.096(3) Uiso 0.50 1 d PDU E 2
H79C H -0.2201 0.5459 0.8709 0.115 Uiso 0.50 1 calc PR E 2
H79D H -0.1903 0.6105 0.8374 0.115 Uiso 0.50 1 calc PR E 2
C80' C -0.1020(13) 0.5534(16) 0.8693(10) 0.093(3) Uiso 0.50 1 d PDU E 2
H80C H -0.1029 0.5021 0.8815 0.112 Uiso 0.50 1 calc PR E 2
H80D H -0.0784 0.5527 0.8385 0.112 Uiso 0.50 1 calc PR E 2
C81 C 0.0276(11) 0.6343(14) 1.0086(7) 0.092(4) Uiso 0.50 1 d PDU E 1
H81A H -0.0163 0.6072 1.0216 0.110 Uiso 0.50 1 calc PR E 1
H81B H 0.0090 0.6801 0.9936 0.110 Uiso 0.50 1 calc PR E 1
C82 C 0.0845(12) 0.6526(12) 1.0453(7) 0.097(3) Uiso 0.50 1 d PDU E 1
H82A H 0.0597 0.6611 1.0753 0.117 Uiso 0.50 1 calc PR E 1
H82B H 0.1156 0.6965 1.0371 0.117 Uiso 0.50 1 calc PR E 1
C83 C 0.1312(14) 0.5819(10) 1.0452(6) 0.091(3) Uiso 0.50 1 d PDU E 1
H83A H 0.1856 0.5941 1.0496 0.109 Uiso 0.50 1 calc PR E 1
H83B H 0.1151 0.5494 1.0708 0.109 Uiso 0.50 1 calc PR E 1
C84 C 0.1205(11) 0.5423(9) 1.0005(5) 0.084(3) Uiso 0.50 1 d PDU E 1
H84A H 0.1691 0.5382 0.9837 0.101 Uiso 0.50 1 calc PR E 1
H84B H 0.0994 0.4920 1.0054 0.101 Uiso 0.50 1 calc PR E 1
C81' C 0.0505(12) 0.6454(13) 1.0092(7) 0.094(3) Uiso 0.50 1 d PDU E 2
H81C H 0.0045 0.6323 1.0269 0.113 Uiso 0.50 1 calc PR E 2
H81D H 0.0416 0.6935 0.9935 0.113 Uiso 0.50 1 calc PR E 2
C82' C 0.1202(12) 0.6504(11) 1.0408(7) 0.096(3) Uiso 0.50 1 d PDU E 2
H82C H 0.1499 0.6954 1.0333 0.115 Uiso 0.50 1 calc PR E 2
H82D H 0.1032 0.6545 1.0730 0.115 Uiso 0.50 1 calc PR E 2
C83' C 0.1681(12) 0.5844(11) 1.0355(6) 0.087(3) Uiso 0.50 1 d PDU E 2
H83C H 0.1546 0.5446 1.0574 0.105 Uiso 0.50 1 calc PR E 2
H83D H 0.2229 0.5961 1.0379 0.105 Uiso 0.50 1 calc PR E 2
C84' C 0.1449(8) 0.5663(11) 0.9878(5) 0.083(4) Uiso 0.50 1 d PDU E 2
H84C H 0.1803 0.5911 0.9663 0.099 Uiso 0.50 1 calc PR E 2
H84D H 0.1498 0.5121 0.9831 0.099 Uiso 0.50 1 calc PR E 2
C85 C 0.0582(10) 0.4299(6) 0.9045(5) 0.056(3) Uiso 0.50 1 d PDU E 1
H85A H 0.0124 0.4359 0.9239 0.068 Uiso 0.50 1 calc PR E 1
H85B H 0.1000 0.4101 0.9237 0.068 Uiso 0.50 1 calc PR E 1
C86 C 0.0424(11) 0.3793(9) 0.8653(5) 0.058(2) Uiso 0.50 1 d PDU E 1
H86A H -0.0107 0.3615 0.8666 0.070 Uiso 0.50 1 calc PR E 1
H86B H 0.0766 0.3357 0.8664 0.070 Uiso 0.50 1 calc PR E 1
C87 C 0.0555(9) 0.4225(8) 0.8219(5) 0.058(2) Uiso 0.50 1 d PDU E 1
H87A H 0.0077 0.4447 0.8103 0.070 Uiso 0.50 1 calc PR E 1
H87B H 0.0781 0.3910 0.7977 0.070 Uiso 0.50 1 calc PR E 1
C88 C 0.1119(9) 0.4832(8) 0.8382(4) 0.060(3) Uiso 0.50 1 d PDU E 1
H88A H 0.1644 0.4639 0.8403 0.072 Uiso 0.50 1 calc PR E 1
H88B H 0.1111 0.5272 0.8179 0.072 Uiso 0.50 1 calc PR E 1
C85' C 0.0863(9) 0.4277(6) 0.9031(5) 0.053(3) Uiso 0.50 1 d PDU E 2
H85C H 0.0539 0.4245 0.9307 0.064 Uiso 0.50 1 calc PR E 2
H85D H 0.1395 0.4192 0.9126 0.064 Uiso 0.50 1 calc PR E 2
C86' C 0.0637(11) 0.3696(9) 0.8707(5) 0.062(3) Uiso 0.50 1 d PDU E 2
H86C H 0.0090 0.3574 0.8732 0.074 Uiso 0.50 1 calc PR E 2
H86D H 0.0942 0.3238 0.8746 0.074 Uiso 0.50 1 calc PR E 2
C87' C 0.0819(11) 0.4091(7) 0.8260(5) 0.063(2) Uiso 0.50 1 d PDU E 2
H87C H 0.1319 0.3925 0.8144 0.075 Uiso 0.50 1 calc PR E 2
H87D H 0.0429 0.3971 0.8027 0.075 Uiso 0.50 1 calc PR E 2
C88' C 0.0833(11) 0.4916(8) 0.8347(4) 0.064(3) Uiso 0.50 1 d PDU E 2
H88C H 0.1306 0.5138 0.8225 0.076 Uiso 0.50 1 calc PR E 2
H88D H 0.0393 0.5160 0.8199 0.076 Uiso 0.50 1 calc PR E 2
O11 O 0.5795(13) 0.6001(10) 0.8599(7) 0.143(4) Uiso 0.50 1 d PDU F 1
C89 C 0.5927(18) 0.6253(13) 0.8167(8) 0.134(4) Uiso 0.50 1 d PDU F 1
H89A H 0.5756 0.5882 0.7939 0.161 Uiso 0.50 1 calc PR F 1
H89B H 0.6476 0.6345 0.8121 0.161 Uiso 0.50 1 calc PR F 1
C90 C 0.5502(17) 0.6940(15) 0.8115(7) 0.127(4) Uiso 0.50 1 d PDU F 1
H90A H 0.4996 0.6836 0.7981 0.152 Uiso 0.50 1 calc PR F 1
H90B H 0.5776 0.7282 0.7907 0.152 Uiso 0.50 1 calc PR F 1
C91 C 0.5416(19) 0.7279(13) 0.8564(7) 0.122(4) Uiso 0.50 1 d PDU F 1
H91A H 0.4981 0.7626 0.8582 0.147 Uiso 0.50 1 calc PR F 1
H91B H 0.5885 0.7525 0.8673 0.147 Uiso 0.50 1 calc PR F 1
C92 C 0.5261(15) 0.6531(12) 0.8807(8) 0.130(4) Uiso 0.50 1 d PDU F 1
H92A H 0.5352 0.6575 0.9140 0.155 Uiso 0.50 1 calc PR F 1
H92B H 0.4730 0.6371 0.8756 0.155 Uiso 0.50 1 calc PR F 1
O11' O 0.6145(12) 0.6296(10) 0.8763(6) 0.141(3) Uiso 0.50 1 d PDU G 2
C89' C 0.6287(16) 0.6555(14) 0.8283(7) 0.132(4) Uiso 0.50 1 d PDU G 2
H89C H 0.6830 0.6682 0.8240 0.158 Uiso 0.50 1 calc PR G 2
H89D H 0.6149 0.6162 0.8061 0.158 Uiso 0.50 1 calc PR G 2
C90' C 0.5814(14) 0.7208(14) 0.8217(9) 0.125(4) Uiso 0.50 1 d PDU G 2
H90C H 0.5672 0.7262 0.7890 0.149 Uiso 0.50 1 calc PR G 2
H90D H 0.6086 0.7662 0.8315 0.149 Uiso 0.50 1 calc PR G 2
C91' C 0.5134(13) 0.7087(16) 0.8500(8) 0.123(4) Uiso 0.50 1 d PDU G 2
H91C H 0.4810 0.6671 0.8396 0.147 Uiso 0.50 1 calc PR G 2
H91D H 0.4831 0.7541 0.8556 0.147 Uiso 0.50 1 calc PR G 2
C92' C 0.5689(16) 0.6881(15) 0.8899(8) 0.131(4) Uiso 0.50 1 d PDU G 2
H92C H 0.6008 0.7315 0.8977 0.158 Uiso 0.50 1 calc PR G 2
H92D H 0.5395 0.6738 0.9174 0.158 Uiso 0.50 1 calc PR G 2
Li1 Li 0.2062(11) 0.7668(9) 0.8531(6) 0.093(5) Uani 1 1 d . D .
Li2 Li 0.0489(8) 0.5948(6) 0.9090(4) 0.062(3) Uani 1 1 d . E .

loop_
_atom_site_aniso_label
_atom_site_aniso_U_11
_atom_site_aniso_U_22
_atom_site_aniso_U_33
_atom_site_aniso_U_23
_atom_site_aniso_U_13
_atom_site_aniso_U_12
Yb1 0.02739(11) 0.03319(11) 0.03427(10) 0.00238(10) -0.00159(11) -0.00046(11)
Cl1 0.087(2) 0.0554(10) 0.1068(15) 0.0011(11) 0.0102(14) -0.0156(11)
O1 0.028(2) 0.050(2) 0.054(2) 0.022(2) 0.003(2) -0.005(2)
O2 0.027(2) 0.0361(18) 0.052(2) 0.0032(19) -0.009(2) 0.0018(16)
O3 0.036(2) 0.051(2) 0.0329(18) 0.002(2) 0.0038(17) 0.000(2)
O4 0.035(2) 0.0403(19) 0.0406(18) -0.0103(16) 0.006(2) -0.004(2)
O5 0.078(5) 0.052(3) 0.200(7) 0.007(4) -0.012(5) -0.012(3)
O6 0.087(6) 0.080(4) 0.129(5) 0.003(4) 0.033(4) -0.010(4)
O7 0.074(6) 0.096(5) 0.187(8) -0.008(5) -0.001(5) 0.016(4)
O8 0.063(4) 0.060(3) 0.130(5) -0.002(3) -0.013(4) -0.006(3)
O9 0.093(5) 0.068(3) 0.062(3) -0.001(3) -0.009(3) 0.030(3)
O10 0.101(5) 0.038(2) 0.060(3) 0.003(2) -0.002(3) -0.001(3)
N1 0.028(3) 0.029(2) 0.040(2) -0.0001(19) -0.004(2) 0.001(2)
N2 0.033(3) 0.039(3) 0.029(2) 0.002(2) 0.000(2) -0.003(2)
C1 0.035(4) 0.045(3) 0.035(3) 0.008(3) -0.003(3) -0.008(3)
C2 0.037(4) 0.040(3) 0.047(3) 0.000(3) 0.007(3) -0.004(3)
C3 0.034(4) 0.043(3) 0.058(4) 0.012(3) 0.009(3) -0.010(3)
C4 0.042(5) 0.046(4) 0.077(5) 0.009(4) 0.003(4) -0.002(3)
C5 0.031(4) 0.037(3) 0.070(4) 0.004(3) 0.010(3) 0.001(3)
C6 0.035(4) 0.040(3) 0.047(3) -0.002(3) -0.004(3) 0.002(3)
C7 0.035(4) 0.041(3) 0.048(3) 0.002(3) 0.000(3) -0.003(3)
C8 0.046(4) 0.040(4) 0.053(4) -0.011(3) -0.009(3) 0.002(3)
C9 0.070(5) 0.050(4) 0.046(3) -0.013(3) -0.017(3) 0.012(4)
C10 0.047(4) 0.037(3) 0.044(3) 0.005(3) -0.006(3) 0.000(3)
C11 0.035(4) 0.026(3) 0.048(3) 0.004(3) -0.001(3) 0.004(3)
C12 0.036(4) 0.037(3) 0.042(3) 0.008(3) 0.001(3) 0.001(3)
C13 0.045(4) 0.036(3) 0.043(3) 0.007(3) 0.001(3) -0.002(3)
C14 0.041(4) 0.053(4) 0.076(4) 0.023(3) 0.001(4) -0.003(4)
C15 0.049(5) 0.063(5) 0.112(6) 0.028(5) 0.009(5) -0.004(4)
C16 0.101(9) 0.057(5) 0.077(5) 0.031(4) 0.009(5) -0.006(5)
C17 0.068(6) 0.055(4) 0.066(5) 0.025(4) 0.004(4) 0.006(4)
C18 0.050(5) 0.040(3) 0.064(4) 0.015(3) -0.006(4) 0.001(3)
C19 0.043(4) 0.040(3) 0.039(3) -0.002(3) 0.000(3) 0.006(3)
C20 0.052(5) 0.043(4) 0.053(4) 0.000(3) -0.001(3) 0.007(3)
C21 0.069(6) 0.052(4) 0.069(4) -0.007(4) 0.010(4) 0.016(4)
C22 0.089(8) 0.062(5) 0.061(5) -0.010(4) 0.014(5) 0.010(5)
C23 0.084(8) 0.104(7) 0.051(4) -0.026(4) -0.016(5) 0.008(6)
C24 0.057(5) 0.061(4) 0.048(3) -0.015(4) -0.010(3) 0.010(4)
C25 0.045(5) 0.054(4) 0.061(4) 0.019(4) -0.004(3) 0.003(4)
C29 0.044(5) 0.044(4) 0.112(7) 0.016(4) 0.022(5) -0.004(3)
C33 0.024(3) 0.031(3) 0.036(3) 0.005(2) -0.002(2) -0.003(2)
C34 0.033(4) 0.035(3) 0.033(3) 0.005(2) -0.005(3) -0.007(3)
C35 0.033(4) 0.039(3) 0.035(2) 0.002(2) -0.005(3) -0.002(3)
C36 0.028(3) 0.047(3) 0.040(3) 0.008(3) -0.002(3) -0.001(3)
C37 0.037(4) 0.054(4) 0.036(3) 0.006(3) 0.001(3) 0.000(3)
C38 0.039(4) 0.037(3) 0.034(3) 0.001(3) -0.002(2) 0.008(3)
C39 0.033(4) 0.044(3) 0.038(3) 0.002(3) -0.001(3) 0.007(3)
C40 0.034(4) 0.040(3) 0.045(3) 0.003(3) -0.006(3) -0.007(3)
C41 0.061(6) 0.050(4) 0.061(4) 0.018(4) -0.005(4) 0.000(4)
C42 0.048(4) 0.053(4) 0.035(3) 0.007(3) -0.003(3) 0.002(3)
C43 0.036(4) 0.044(4) 0.029(3) 0.002(2) -0.001(2) -0.003(3)
C44 0.040(4) 0.044(3) 0.029(3) -0.004(3) -0.003(3) 0.001(3)
C45 0.053(5) 0.040(3) 0.041(3) -0.012(3) -0.012(3) 0.008(3)
C46 0.056(5) 0.045(4) 0.060(4) -0.012(3) -0.007(4) 0.005(4)
C47 0.072(7) 0.074(5) 0.074(5) -0.029(4) -0.031(5) 0.006(5)
C48 0.082(7) 0.078(6) 0.072(5) -0.027(5) -0.036(5) 0.005(5)
C49 0.085(7) 0.085(6) 0.048(4) -0.028(4) -0.010(4) 0.022(5)
C50 0.060(5) 0.068(4) 0.042(3) -0.012(3) -0.005(3) 0.005(4)
C51 0.063(5) 0.033(3) 0.049(4) -0.013(3) -0.012(3) 0.000(3)
C52 0.057(5) 0.048(4) 0.067(4) -0.009(3) 0.002(4) 0.012(4)
C53 0.080(7) 0.056(5) 0.089(6) -0.009(5) -0.014(5) 0.019(5)
C54 0.093(7) 0.044(4) 0.099(6) 0.005(5) -0.021(5) 0.019(5)
C55 0.116(9) 0.047(5) 0.094(6) 0.015(4) -0.007(6) 0.008(5)
C56 0.074(6) 0.050(4) 0.070(5) 0.013(4) -0.005(4) -0.003(4)
C57 0.034(4) 0.052(4) 0.036(3) -0.001(3) 0.001(3) -0.004(3)
C58 0.064(5) 0.066(5) 0.047(4) 0.011(3) 0.008(3) -0.011(4)
C59 0.061(6) 0.094(6) 0.036(3) -0.010(4) -0.005(3) -0.003(5)
C60 0.044(5) 0.060(4) 0.054(4) -0.006(3) 0.004(3) 0.005(4)
C61 0.030(4) 0.074(5) 0.043(3) 0.008(3) 0.000(3) -0.003(3)
Li1 0.092(14) 0.072(9) 0.114(12) -0.002(9) -0.015(11) 0.034(9)
Li2 0.064(9) 0.052(6) 0.070(8) 0.007(6) -0.006(7) 0.012(6)

loop_
_atom_type_symbol
_atom_type_description
_atom_type_scat_dispersion_real
_atom_type_scat_dispersion_imag
_atom_type_scat_source
C C 0.0033 0.0016 'International Tables Vol C Tables 4.2.6.8 and 6.1.1.4'
H H 0.0000 0.0000 'International Tables Vol C Tables 4.2.6.8 and 6.1.1.4'
N N 0.0061 0.0033 'International Tables Vol C Tables 4.2.6.8 and 6.1.1.4'
O O 0.0106 0.0060 'International Tables Vol C Tables 4.2.6.8 and 6.1.1.4'
Yb Yb -0.3850 5.5486 'International Tables Vol C Tables 4.2.6.8 and 6.1.1.4'
Cl Cl 0.1484 0.1585 'International Tables Vol C Tables 4.2.6.8 and 6.1.1.4'
Li Li -0.0003 0.0001 'International Tables Vol C Tables 4.2.6.8 and 6.1.1.4'

loop_
_geom_angle_atom_site_label_1
_geom_angle_atom_site_label_2
_geom_angle_atom_site_label_3
_geom_angle
O4 Yb1 O2 124.02(14)
O4 Yb1 O3 124.38(16)
O2 Yb1 O3 96.87(16)
O4 Yb1 O1 96.77(15)
O2 Yb1 O1 124.59(16)
O3 Yb1 O1 86.27(15)
O4 Yb1 N1 90.89(16)
O2 Yb1 N1 68.79(14)
O3 Yb1 N1 142.25(14)
O1 Yb1 N1 75.56(15)
O4 Yb1 N2 67.56(16)
O2 Yb1 N2 90.83(14)
O3 Yb1 N2 76.93(14)
O1 Yb1 N2 142.58(15)
N1 Yb1 N2 135.31(14)
Li1 Cl1 Li2 162.9(5)
C1 O1 Yb1 143.1(4)
C12 O2 Yb1 130.0(3)
C33 O3 Yb1 141.4(3)
C44 O4 Yb1 130.8(4)
C68' O5 C65 110.3(13)
C68' O5 C68 17.8(14)
C65 O5 C68 107.5(13)
C68' O5 C65' 102.7(12)
C65 O5 C65' 30.5(10)
C68 O5 C65' 109.6(12)
C68' O5 Li1 121.9(11)
C65 O5 Li1 127.3(11)
C68 O5 Li1 119.7(11)
C65' O5 Li1 130.2(11)
C69' O6 C72' 119.3(13)
C69' O6 C69 24.1(15)
C72' O6 C69 112.1(13)
C69' O6 C72 100.3(13)
C72' O6 C72 21.8(11)
C69 O6 C72 99.3(12)
C69' O6 Li1 123.3(11)
C72' O6 Li1 117.2(10)
C69 O6 Li1 126.5(11)
C72 O6 Li1 133.9(11)
C76' O7 C73' 113.4(17)
C76' O7 C73 129.4(15)
C73' O7 C73 29.4(14)
C76' O7 C76 36.4(13)
C73' O7 C76 100.6(14)
C73 O7 C76 101.2(15)
C76' O7 Li1 113.1(14)
C73' O7 Li1 133.5(12)
C73 O7 Li1 111.0(12)
C76 O7 Li1 115.6(14)
C77' O8 C80 108.1(14)
C77' O8 C80' 113.2(14)
C80 O8 C80' 10(2)
C77' O8 C77 28.6(10)
C80 O8 C77 104.4(15)
C80' O8 C77 104.7(15)
C77' O8 Li2 124.2(10)
C80 O8 Li2 127.7(12)
C80' O8 Li2 122.3(11)
C77 O8 Li2 121.8(9)
C84 O9 C81' 103.0(12)
C84 O9 C81 109.4(12)
C81' O9 C81 18.0(16)
C84 O9 C84' 28.8(11)
C81' O9 C84' 104.1(12)
C81 O9 C84' 118.0(12)
C84 O9 Li2 129.0(8)
C81' O9 Li2 125.2(11)
C81 O9 Li2 121.7(11)
C84' O9 Li2 113.5(9)
C85' O10 C88' 106.7(9)
C85' O10 C85 19.9(10)
C88' O10 C85 109.2(9)
C85' O10 C88 97.7(9)
C88' O10 C88 21.0(10)
C85 O10 C88 107.0(8)
C85' O10 Li2 133.1(8)
C88' O10 Li2 118.8(7)
C85 O10 Li2 122.6(8)
C88 O10 Li2 129.0(7)
C7 N1 C8 111.7(5)
C7 N1 C11 111.8(4)
C8 N1 C11 104.2(4)
C7 N1 Yb1 106.9(3)
C8 N1 Yb1 115.2(4)
C11 N1 Yb1 107.1(3)
C39 N2 C43 112.4(4)
C39 N2 C40 110.9(5)
C43 N2 C40 104.0(4)
C39 N2 Yb1 103.8(3)
C43 N2 Yb1 108.7(3)
C40 N2 Yb1 117.3(4)
O1 C1 C6 119.9(5)
O1 C1 C2 121.8(6)
C6 C1 C2 118.2(6)
C3 C2 C1 117.2(6)
C3 C2 C25 120.0(6)
C1 C2 C25 122.6(6)
C4 C3 C2 125.9(6)
C4 C3 H3 117.1
C2 C3 H3 117.1
C3 C4 C5 115.1(6)
C3 C4 C29 124.1(6)
C5 C4 C29 120.7(6)
C6 C5 C4 121.9(6)
C6 C5 H5 119.1
C4 C5 H5 119.1
C5 C6 C1 121.6(6)
C5 C6 C7 119.5(6)
C1 C6 C7 118.7(6)
N1 C7 C6 114.6(5)
N1 C7 H7A 108.6
C6 C7 H7A 108.6
N1 C7 H7B 108.6
C6 C7 H7B 108.6
H7A C7 H7B 107.6
N1 C8 C9 105.5(5)
N1 C8 H8A 110.7
C9 C8 H8A 110.7
N1 C8 H8B 110.7
C9 C8 H8B 110.7
H8A C8 H8B 108.8
C8 C9 C10 104.8(5)
C8 C9 H9A 110.8
C10 C9 H9A 110.8
C8 C9 H9B 110.8
C10 C9 H9B 110.8
H9A C9 H9B 108.9
C11 C10 C9 105.8(5)
C11 C10 H10A 110.6
C9 C10 H10A 110.6
C11 C10 H10B 110.6
C9 C10 H10B 110.6
H10A C10 H10B 108.7
N1 C11 C10 102.7(4)
N1 C11 C12 110.1(4)
C10 C11 C12 113.8(5)
N1 C11 H11 110.0
C10 C11 H11 110.0
C12 C11 H11 110.0
O2 C12 C11 108.3(4)
O2 C12 C19 111.5(5)
C11 C12 C19 115.1(5)
O2 C12 C13 110.4(5)
C11 C12 C13 109.2(4)
C19 C12 C13 102.2(4)
C14 C13 C18 118.9(6)
C14 C13 C12 119.8(6)
C18 C13 C12 121.3(6)
C13 C14 C15 120.8(7)
C13 C14 H14 119.6
C15 C14 H14 119.6
C14 C15 C16 119.9(8)
C14 C15 H15 120.0
C16 C15 H15 120.0
C17 C16 C15 118.7(7)
C17 C16 H16 120.6
C15 C16 H16 120.6
C16 C17 C18 122.5(8)
C16 C17 H17 118.7
C18 C17 H17 118.7
C17 C18 C13 118.9(7)
C17 C18 H18 120.6
C13 C18 H18 120.6
C20 C19 C24 117.6(6)
C20 C19 C12 123.6(5)
C24 C19 C12 118.7(6)
C19 C20 C21 122.2(7)
C19 C20 H20 118.9
C21 C20 H20 118.9
C22 C21 C20 118.3(8)
C22 C21 H21 120.8
C20 C21 H21 120.8
C23 C22 C21 120.7(8)
C23 C22 H22 119.6
C21 C22 H22 119.6
C22 C23 C24 119.9(8)
C22 C23 H23 120.0
C24 C23 H23 120.0
C19 C24 C23 121.2(7)
C19 C24 H24 119.4
C23 C24 H24 119.4
C27' C25 C26 81.0(11)
C27' C25 C28 119.9(11)
C26 C25 C28 103.8(10)
C27' C25 C28' 105.6(11)
C26 C25 C28' 124.6(10)
C28 C25 C28' 25.3(7)
C27' C25 C2 120.0(10)
C26 C25 C2 111.5(8)
C28 C25 C2 113.4(8)
C28' C25 C2 111.3(8)
C27' C25 C26' 107.8(15)
C26 C25 C26' 27.6(12)
C28 C25 C26' 84.7(12)
C28' C25 C26' 109.5(12)
C2 C25 C26' 102.3(12)
C27' C25 C27 29.2(9)
C26 C25 C27 109.9(11)
C28 C25 C27 114.7(9)
C28' C25 C27 92.1(9)
C2 C25 C27 103.7(8)
C26' C25 C27 137.0(15)
C25 C26 H26A 109.5
C25 C26 H26B 109.5
C25 C26 H26C 109.5
C25 C27 H27A 109.5
C25 C27 H27B 109.5
C25 C27 H27C 109.5
C25 C28 H28A 109.5
C25 C28 H28B 109.5
C25 C28 H28C 109.5
C25 C26' H26D 109.5
C25 C26' H26E 109.5
H26D C26' H26E 109.5
C25 C26' H26F 109.5
H26D C26' H26F 109.5
H26E C26' H26F 109.5
C25 C27' H27D 109.5
C25 C27' H27E 109.5
H27D C27' H27E 109.5
C25 C27' H27F 109.5
H27D C27' H27F 109.5
H27E C27' H27F 109.5
C25 C28' H28D 109.5
C25 C28' H28E 109.5
H28D C28' H28E 109.5
C25 C28' H28F 109.5
H28D C28' H28F 109.5
H28E C28' H28F 109.5
C30' C29 C4 119.1(12)
C30' C29 C32' 103.4(16)
C4 C29 C32' 113.6(12)
C30' C29 C31 53.7(10)
C4 C29 C31 110.3(9)
C32' C29 C31 136.1(14)
C30' C29 C31' 114.0(15)
C4 C29 C31' 112.5(12)
C32' C29 C31' 90.0(13)
C31 C29 C31' 72.1(11)
C30' C29 C32 127.7(15)
C4 C29 C32 113.1(11)
C32' C29 C32 51.0(11)
C31 C29 C32 109.4(12)
C31' C29 C32 40.9(10)
C30' C29 C30 55.2(11)
C4 C29 C30 110.2(10)
C32' C29 C30 56.9(11)
C31 C29 C30 108.3(11)
C31' C29 C30 133.9(13)
C32 C29 C30 105.3(13)
C29 C30 H30A 109.5
C29 C30 H30B 109.5
C29 C30 H30C 109.5
C29 C31 H31A 109.5
C29 C31 H31B 109.5
C29 C31 H31C 109.5
C29 C32 H32A 109.5
C29 C32 H32B 109.5
C29 C32 H32C 109.5
C29 C30' H30D 109.5
C29 C30' H30E 109.5
H30D C30' H30E 109.5
C29 C30' H30F 109.5
H30D C30' H30F 109.5
H30E C30' H30F 109.5
C29 C31' H31D 109.5
C29 C31' H31E 109.5
H31D C31' H31E 109.5
C29 C31' H31F 109.5
H31D C31' H31F 109.5
H31E C31' H31F 109.5
C29 C32' H32D 109.5
C29 C32' H32E 109.5
H32D C32' H32E 109.5
C29 C32' H32F 109.5
H32D C32' H32F 109.5
H32E C32' H32F 109.5
O3 C33 C38 119.3(5)
O3 C33 C34 123.5(5)
C38 C33 C34 117.1(5)
C35 C34 C33 117.7(5)
C35 C34 C57 121.2(5)
C33 C34 C57 121.1(5)
C36 C35 C34 124.5(5)
C36 C35 H35 117.8
C34 C35 H35 117.8
C35 C36 C37 116.4(6)
C35 C36 C61 120.9(5)
C37 C36 C61 122.6(5)
C38 C37 C36 121.7(6)
C38 C37 H37 119.2
C36 C37 H37 119.2
C37 C38 C33 122.5(5)
C37 C38 C39 120.2(5)
C33 C38 C39 117.2(5)
N2 C39 C38 115.9(5)
N2 C39 H39A 108.3
C38 C39 H39A 108.3
N2 C39 H39B 108.3
C38 C39 H39B 108.3
H39A C39 H39B 107.4
N2 C40 C41 104.0(5)
N2 C40 H40A 111.0
C41 C40 H40A 111.0
N2 C40 H40B 111.0
C41 C40 H40B 111.0
H40A C40 H40B 109.0
C42 C41 C40 106.8(5)
C42 C41 H41A 110.4
C40 C41 H41A 110.4
C42 C41 H41B 110.4
C40 C41 H41B 110.4
H41A C41 H41B 108.6
C41 C42 C43 105.6(5)
C41 C42 H42A 110.6
C43 C42 H42A 110.6
C41 C42 H42B 110.6
C43 C42 H42B 110.6
H42A C42 H42B 108.8
N2 C43 C42 104.4(4)
N2 C43 C44 109.2(4)
C42 C43 C44 115.2(5)
N2 C43 H43 109.3
C42 C43 H43 109.3
C44 C43 H43 109.3
O4 C44 C43 108.7(5)
O4 C44 C45 110.0(5)
C43 C44 C45 109.5(5)
O4 C44 C51 112.0(5)
C43 C44 C51 112.7(5)
C45 C44 C51 103.9(5)
C46 C45 C50 117.4(6)
C46 C45 C44 118.8(6)
C50 C45 C44 123.6(6)
C45 C46 C47 122.3(8)
C45 C46 H46 118.8
C47 C46 H46 118.8
C48 C47 C46 118.8(9)
C48 C47 H47 120.6
C46 C47 H47 120.6
C49 C48 C47 119.7(8)
C49 C48 H48 120.2
C47 C48 H48 120.2
C48 C49 C50 120.9(9)
C48 C49 H49 119.6
C50 C49 H49 119.6
C45 C50 C49 120.8(8)
C45 C50 H50 119.6
C49 C50 H50 119.6
C52 C51 C56 119.6(7)
C52 C51 C44 122.7(6)
C56 C51 C44 117.7(7)
C51 C52 C53 119.9(8)
C51 C52 H52 120.1
C53 C52 H52 120.1
C54 C53 C52 119.8(9)
C54 C53 H53 120.1
C52 C53 H53 120.1
C53 C54 C55 121.5(8)
C53 C54 H54 119.2
C55 C54 H54 119.2
C54 C55 C56 119.0(9)
C54 C55 H55 120.5
C56 C55 H55 120.5
C51 C56 C55 120.1(9)
C51 C56 H56 119.9
C55 C56 H56 119.9
C59 C57 C34 112.7(6)
C59 C57 C58 108.2(5)
C34 C57 C58 108.6(5)
C59 C57 C60 107.6(6)
C34 C57 C60 110.6(5)
C58 C57 C60 109.0(6)
C57 C58 H58A 109.5
C57 C58 H58B 109.5
H58A C58 H58B 109.5
C57 C58 H58C 109.5
H58A C58 H58C 109.5
H58B C58 H58C 109.5
C57 C59 H59A 109.5
C57 C59 H59B 109.5
H59A C59 H59B 109.5
C57 C59 H59C 109.5
H59A C59 H59C 109.5
H59B C59 H59C 109.5
C57 C60 H60A 109.5
C57 C60 H60B 109.5
H60A C60 H60B 109.5
C57 C60 H60C 109.5
H60A C60 H60C 109.5
H60B C60 H60C 109.5
C62' C61 C63 88.7(11)
C62' C61 C64 117.6(12)
C63 C61 C64 110.9(11)
C62' C61 C36 115.4(10)
C63 C61 C36 110.2(10)
C64 C61 C36 111.6(9)
C62' C61 C63' 107.8(11)
C63 C61 C63' 21.1(9)
C64 C61 C63' 93.5(10)
C36 C61 C63' 108.1(9)
C62' C61 C64' 108.6(11)
C63 C61 C64' 125.4(12)
C64 C61 C64' 15.8(10)
C36 C61 C64' 107.7(8)
C63' C61 C64' 109.1(10)
C62' C61 C62 18.3(9)
C63 C61 C62 107.0(11)
C64 C61 C62 109.2(11)
C36 C61 C62 107.8(8)
C63' C61 C62 125.8(11)
C64' C61 C62 97.0(10)
C61 C62 H62A 109.5
C61 C62 H62B 109.5
C61 C62 H62C 109.5
C61 C63 H63A 109.5
C61 C63 H63B 109.5
C61 C63 H63C 109.5
C61 C64 H64A 109.5
C61 C64 H64B 109.5
C61 C64 H64C 109.5
C61 C62' H62D 109.5
C61 C62' H62E 109.5
H62D C62' H62E 109.5
C61 C62' H62F 109.5
H62D C62' H62F 109.5
H62E C62' H62F 109.5
C61 C63' H63D 109.5
C61 C63' H63E 109.5
H63D C63' H63E 109.5
C61 C63' H63F 109.5
H63D C63' H63F 109.5
H63E C63' H63F 109.5
C61 C64' H64D 109.5
C61 C64' H64E 109.5
H64D C64' H64E 109.5
C61 C64' H64F 109.5
H64D C64' H64F 109.5
H64E C64' H64F 109.5
O5 C65 C66 100.7(15)
O5 C65 H65A 111.6
C66 C65 H65A 111.6
O5 C65 H65B 111.6
C66 C65 H65B 111.6
H65A C65 H65B 109.4
C65 C66 C67 99.1(18)
C65 C66 H66A 111.9
C67 C66 H66A 111.9
C65 C66 H66B 111.9
C67 C66 H66B 111.9
H66A C66 H66B 109.6
C68 C67 C66 102.7(18)
C68 C67 H67A 111.2
C66 C67 H67A 111.2
C68 C67 H67B 111.2
C66 C67 H67B 111.2
H67A C67 H67B 109.1
O5 C68 C67 105.1(16)
O5 C68 H68A 110.7
C67 C68 H68A 110.7
O5 C68 H68B 110.7
C67 C68 H68B 110.7
H68A C68 H68B 108.8
O5 C65' C66' 104.7(14)
O5 C65' H65C 110.8
C66' C65' H65C 110.8
O5 C65' H65D 110.8
C66' C65' H65D 110.8
H65C C65' H65D 108.9
C67' C66' C65' 112.4(16)
C67' C66' H66C 109.1
C65' C66' H66C 109.1
C67' C66' H66D 109.1
C65' C66' H66D 109.1
H66C C66' H66D 107.9
C68' C67' C66' 96.9(17)
C68' C67' H67C 112.4
C66' C67' H67C 112.4
C68' C67' H67D 112.4
C66' C67' H67D 112.4
H67C C67' H67D 109.9
O5 C68' C67' 119.7(17)
O5 C68' H68C 107.4
C67' C68' H68C 107.4
O5 C68' H68D 107.4
C67' C68' H68D 107.4
H68C C68' H68D 106.9
O6 C69 C70 112.5(17)
O6 C69 H69A 109.1
C70 C69 H69A 109.1
O6 C69 H69B 109.1
C70 C69 H69B 109.1
H69A C69 H69B 107.8
C71 C70 C69 99.2(18)
C71 C70 H70A 111.9
C69 C70 H70A 111.9
C71 C70 H70B 111.9
C69 C70 H70B 111.9
H70A C70 H70B 109.6
C70 C71 C72 98.3(17)
C70 C71 H71A 112.1
C72 C71 H71A 112.1
C70 C71 H71B 112.1
C72 C71 H71B 112.1
H71A C71 H71B 109.8
O6 C72 C71 105.4(14)
O6 C72 H72A 110.7
C71 C72 H72A 110.7
O6 C72 H72B 110.7
C71 C72 H72B 110.7
H72A C72 H72B 108.8
O6 C69' C70' 102.8(16)
O6 C69' H69C 111.2
C70' C69' H69C 111.2
O6 C69' H69D 111.2
C70' C69' H69D 111.2
H69C C69' H69D 109.1
C69' C70' C71' 108.2(19)
C69' C70' H70C 110.1
C71' C70' H70C 110.1
C69' C70' H70D 110.1
C71' C70' H70D 110.1
H70C C70' H70D 108.4
C72' C71' C70' 107.9(18)
C72' C71' H71C 110.1
C70' C71' H71C 110.1
C72' C71' H71D 110.1
C70' C71' H71D 110.1
H71C C71' H71D 108.4
O6 C72' C71' 101.6(14)
O6 C72' H72C 111.4
C71' C72' H72C 111.4
O6 C72' H72D 111.4
C71' C72' H72D 111.4
H72C C72' H72D 109.3
O7 C73 C74 111.1(18)
O7 C73 H73A 109.4
C74 C73 H73A 109.4
O7 C73 H73B 109.4
C74 C73 H73B 109.4
H73A C73 H73B 108.0
C75 C74 C73 97(2)
C75 C74 H74A 112.3
C73 C74 H74A 112.3
C75 C74 H74B 112.3
C73 C74 H74B 112.3
H74A C74 H74B 109.9
C74 C75 C76 105(2)
C74 C75 H75A 110.7
C76 C75 H75A 110.7
C74 C75 H75B 110.7
C76 C75 H75B 110.7
H75A C75 H75B 108.8
O7 C76 C75 107.3(17)
O7 C76 H76A 110.3
C75 C76 H76A 110.3
O7 C76 H76B 110.3
C75 C76 H76B 110.3
H76A C76 H76B 108.5
O7 C73' C74' 99.8(18)
O7 C73' H73C 111.8
C74' C73' H73C 111.8
O7 C73' H73D 111.8
C74' C73' H73D 111.8
H73C C73' H73D 109.5
C75' C74' C73' 96(2)
C75' C74' H74C 112.6
C73' C74' H74C 112.6
C75' C74' H74D 112.6
C73' C74' H74D 112.6
H74C C74' H74D 110.1
C76' C75' C74' 115(2)
C76' C75' H75C 108.6
C74' C75' H75C 108.6
C76' C75' H75D 108.6
C74' C75' H75D 108.6
H75C C75' H75D 107.6
O7 C76' C75' 95.6(17)
O7 C76' Li1 41.4(9)
C75' C76' Li1 124.3(16)
O7 C76' H76C 112.6
C75' C76' H76C 112.6
Li1 C76' H76C 73.7
O7 C76' H76D 112.6
C75' C76' H76D 112.6
Li1 C76' H76D 116.2
H76C C76' H76D 110.1
O8 C77 C78 108.5(14)
O8 C77 H77A 110.0
C78 C77 H77A 110.0
O8 C77 H77B 110.0
C78 C77 H77B 110.0
H77A C77 H77B 108.4
C77 C78 C79 101.8(16)
C77 C78 H78A 111.4
C79 C78 H78A 111.4
C77 C78 H78B 111.4
C79 C78 H78B 111.4
H78A C78 H78B 109.3
C80 C79 C78 100.1(19)
C80 C79 H79A 111.7
C78 C79 H79A 111.7
C80 C79 H79B 111.7
C78 C79 H79B 111.7
H79A C79 H79B 109.5
O8 C80 C79 101.0(16)
O8 C80 H80A 111.6
C79 C80 H80A 111.6
O8 C80 H80B 111.6
C79 C80 H80B 111.6
H80A C80 H80B 109.4
O8 C77' C78' 108.0(14)
O8 C77' H77C 110.1
C78' C77' H77C 110.1
O8 C77' H77D 110.1
C78' C77' H77D 110.1
H77C C77' H77D 108.4
C77' C78' C79' 103.2(16)
C77' C78' H78C 111.1
C79' C78' H78C 111.1
C77' C78' H78D 111.1
C79' C78' H78D 111.1
H78C C78' H78D 109.1
C80' C79' C78' 106.4(17)
C80' C79' H79C 110.5
C78' C79' H79C 110.5
C80' C79' H79D 110.5
C78' C79' H79D 110.5
H79C C79' H79D 108.6
O8 C80' C79' 104.7(17)
O8 C80' H80C 110.8
C79' C80' H80C 110.8
O8 C80' H80D 110.8
C79' C80' H80D 110.8
H80C C80' H80D 108.9
O9 C81 C82 105.1(14)
O9 C81 H81A 110.7
C82 C81 H81A 110.7
O9 C81 H81B 110.7
C82 C81 H81B 110.7
H81A C81 H81B 108.8
C81 C82 C83 100.2(17)
C81 C82 H82A 111.7
C83 C82 H82A 111.7
C81 C82 H82B 111.7
C83 C82 H82B 111.7
H82A C82 H82B 109.5
C84 C83 C82 109.4(15)
C84 C83 H83A 109.8
C82 C83 H83A 109.8
C84 C83 H83B 109.8
C82 C83 H83B 109.8
H83A C83 H83B 108.3
O9 C84 C83 103.7(12)
O9 C84 H84A 111.0
C83 C84 H84A 111.0
O9 C84 H84B 111.0
C83 C84 H84B 111.0
H84A C84 H84B 109.0
O9 C81' C82' 105.7(14)
O9 C81' H81C 110.6
C82' C81' H81C 110.6
O9 C81' H81D 110.6
C82' C81' H81D 110.6
H81C C81' H81D 108.7
C83' C82' C81' 110.3(17)
C83' C82' H82C 109.6
C81' C82' H82C 109.6
C83' C82' H82D 109.6
C81' C82' H82D 109.6
H82C C82' H82D 108.1
C82' C83' C84' 96.9(15)
C82' C83' H83C 112.4
C84' C83' H83C 112.4
C82' C83' H83D 112.4
C84' C83' H83D 112.4
H83C C83' H83D 109.9
O9 C84' C83' 114.2(13)
O9 C84' H84C 108.7
C83' C84' H84C 108.7
O9 C84' H84D 108.7
C83' C84' H84D 108.7
H84C C84' H84D 107.6
O10 C85 C86 105.3(10)
O10 C85 H85A 110.7
C86 C85 H85A 110.7
O10 C85 H85B 110.7
C86 C85 H85B 110.7
H85A C85 H85B 108.8
C85 C86 C87 107.7(12)
C85 C86 H86A 110.2
C87 C86 H86A 110.2
C85 C86 H86B 110.2
C87 C86 H86B 110.2
H86A C86 H86B 108.5
C86 C87 C88 101.7(12)
C86 C87 H87A 111.4
C88 C87 H87A 111.4
C86 C87 H87B 111.4
C88 C87 H87B 111.4
H87A C87 H87B 109.3
O10 C88 C87 100.2(10)
O10 C88 H88A 111.7
C87 C88 H88A 111.7
O10 C88 H88B 111.7
C87 C88 H88B 111.7
H88A C88 H88B 109.5
O10 C85' C86' 112.3(11)
O10 C85' H85C 109.1
C86' C85' H85C 109.1
O10 C85' H85D 109.1
C86' C85' H85D 109.1
H85C C85' H85D 107.9
C85' C86' C87' 99.4(12)
C85' C86' H86C 111.9
C87' C86' H86C 111.9
C85' C86' H86D 111.9
C87' C86' H86D 111.9
H86C C86' H86D 109.6
C88' C87' C86' 108.7(12)
C88' C87' H87C 110.0
C86' C87' H87C 110.0
C88' C87' H87D 110.0
C86' C87' H87D 110.0
H87C C87' H87D 108.3
O10 C88' C87' 105.7(11)
O10 C88' H88C 110.6
C87' C88' H88C 110.6
O10 C88' H88D 110.6
C87' C88' H88D 110.6
H88C C88' H88D 108.7
C89 O11 C92 106(2)
O11 C89 C90 107(2)
O11 C89 H89A 110.3
C90 C89 H89A 110.3
O11 C89 H89B 110.3
C90 C89 H89B 110.3
H89A C89 H89B 108.6
C89 C90 C91 108(2)
C89 C90 H90A 110.0
C91 C90 H90A 110.0
C89 C90 H90B 110.0
C91 C90 H90B 110.0
H90A C90 H90B 108.4
C90 C91 C92 93.8(18)
C90 C91 H91A 113.0
C92 C91 H91A 113.0
C90 C91 H91B 113.0
C92 C91 H91B 113.0
H91A C91 H91B 110.4
O11 C92 C91 105.3(19)
O11 C92 H92A 110.7
C91 C92 H92A 110.7
O11 C92 H92B 110.7
C91 C92 H92B 110.7
H92A C92 H92B 108.8
C92' O11' C89' 97.4(19)
C90' C89' O11' 106(2)
C90' C89' H89C 110.5
O11' C89' H89C 110.5
C90' C89' H89D 110.5
O11' C89' H89D 110.5
H89C C89' H89D 108.7
C89' C90' C91' 106(2)
C89' C90' H90C 110.6
C91' C90' H90C 110.6
C89' C90' H90D 110.6
C91' C90' H90D 110.6
H90C C90' H90D 108.7
C90' C91' C92' 86.9(19)
C90' C91' H91C 114.2
C92' C91' H91C 114.2
C90' C91' H91D 114.2
C92' C91' H91D 114.2
H91C C91' H91D 111.3
O11' C92' C91' 109(2)
O11' C92' H92C 109.8
C91' C92' H92C 109.8
O11' C92' H92D 109.8
C91' C92' H92D 109.8
H92C C92' H92D 108.3
O6 Li1 O5 109.9(9)
O6 Li1 O7 103.1(9)
O5 Li1 O7 103.2(8)
O6 Li1 Cl1 115.4(8)
O5 Li1 Cl1 112.8(9)
O7 Li1 Cl1 111.3(8)
O6 Li1 C76' 127.3(11)
O5 Li1 C76' 86.0(8)
O7 Li1 C76' 25.6(6)
Cl1 Li1 C76' 101.9(9)
O10 Li2 O8 106.9(7)
O10 Li2 O9 105.9(6)
O8 Li2 O9 107.9(7)
O10 Li2 Cl1 113.0(6)
O8 Li2 Cl1 112.4(5)
O9 Li2 Cl1 110.5(6)

loop_
_geom_bond_atom_site_label_1
_geom_bond_atom_site_label_2
_geom_bond_distance
Yb1 O4 2.147(3)
Yb1 O2 2.149(3)
Yb1 O3 2.150(4)
Yb1 O1 2.152(4)
Yb1 N1 2.550(5)
Yb1 N2 2.611(5)
Cl1 Li1 2.22(2)
Cl1 Li2 2.248(13)
O1 C1 1.335(7)
O2 C12 1.398(7)
O3 C33 1.310(7)
O4 C44 1.393(7)
O5 C68' 1.394(16)
O5 C65 1.444(15)
O5 C68 1.444(16)
O5 C65' 1.487(15)
O5 Li1 1.945(15)
O6 C69' 1.394(16)
O6 C72' 1.402(15)
O6 C69 1.462(16)
O6 C72 1.483(15)
O6 Li1 1.932(19)
O7 C76' 1.306(16)
O7 C73' 1.404(17)
O7 C73 1.434(16)
O7 C76 1.517(16)
O7 Li1 2.000(19)
O8 C77' 1.383(14)
O8 C80 1.432(17)
O8 C80' 1.436(16)
O8 C77 1.464(14)
O8 Li2 1.935(15)
O9 C84 1.412(12)
O9 C81' 1.424(12)
O9 C81 1.426(12)
O9 C84' 1.434(12)
O9 Li2 1.981(13)
O10 C85' 1.409(10)
O10 C88' 1.436(11)
O10 C85 1.436(11)
O10 C88 1.471(11)
O10 Li2 1.912(12)
N1 C7 1.471(7)
N1 C8 1.483(7)
N1 C11 1.497(6)
N2 C39 1.483(7)
N2 C43 1.496(6)
N2 C40 1.506(7)
C1 C6 1.399(9)
C1 C2 1.439(8)
C2 C3 1.398(9)
C2 C25 1.539(9)
C3 C4 1.381(9)
C3 H3 0.9400
C4 C5 1.420(9)
C4 C29 1.498(10)
C5 C6 1.387(9)
C5 H5 0.9400
C6 C7 1.499(8)
C7 H7A 0.9800
C7 H7B 0.9800
C8 C9 1.522(8)
C8 H8A 0.9800
C8 H8B 0.9800
C9 C10 1.538(9)
C9 H9A 0.9800
C9 H9B 0.9800
C10 C11 1.500(8)
C10 H10A 0.9800
C10 H10B 0.9800
C11 C12 1.545(8)
C11 H11 0.9900
C12 C19 1.558(8)
C12 C13 1.569(7)
C13 C14 1.369(10)
C13 C18 1.398(9)
C14 C15 1.378(9)
C14 H14 0.9400
C15 C16 1.399(11)
C15 H15 0.9400
C16 C17 1.333(12)
C16 H16 0.9400
C17 C18 1.384(9)
C17 H17 0.9400
C18 H18 0.9400
C19 C20 1.372(9)
C19 C24 1.383(8)
C20 C21 1.393(9)
C20 H20 0.9400
C21 C22 1.381(12)
C21 H21 0.9400
C22 C23 1.357(12)
C22 H22 0.9400
C23 C24 1.388(9)
C23 H23 0.9400
C24 H24 0.9400
C25 C27' 1.478(16)
C25 C26 1.518(13)
C25 C28 1.530(13)
C25 C28' 1.531(12)
C25 C26' 1.539(16)
C25 C27 1.556(13)
C26 H26A 0.9700
C26 H26B 0.9700
C26 H26C 0.9700
C27 H27A 0.9700
C27 H27B 0.9700
C27 H27C 0.9700
C28 H28A 0.9700
C28 H28B 0.9700
C28 H28C 0.9700
C26' H26D 0.9700
C26' H26E 0.9700
C26' H26F 0.9700
C27' H27D 0.9700
C27' H27E 0.9700
C27' H27F 0.9700
C28' H28D 0.9700
C28' H28E 0.9700
C28' H28F 0.9700
C29 C30' 1.476(16)
C29 C32' 1.521(16)
C29 C31 1.538(13)
C29 C31' 1.542(15)
C29 C32 1.545(15)
C29 C30 1.570(14)
C30 H30A 0.9700
C30 H30B 0.9700
C30 H30C 0.9700
C31 H31A 0.9700
C31 H31B 0.9700
C31 H31C 0.9700
C32 H32A 0.9700
C32 H32B 0.9700
C32 H32C 0.9700
C30' H30D 0.9700
C30' H30E 0.9700
C30' H30F 0.9700
C31' H31D 0.9700
C31' H31E 0.9700
C31' H31F 0.9700
C32' H32D 0.9700
C32' H32E 0.9700
C32' H32F 0.9700
C33 C38 1.413(8)
C33 C34 1.436(7)
C34 C35 1.407(9)
C34 C57 1.528(8)
C35 C36 1.391(8)
C35 H35 0.9400
C36 C37 1.394(8)
C36 C61 1.542(9)
C37 C38 1.375(8)
C37 H37 0.9400
C38 C39 1.502(7)
C39 H39A 0.9800
C39 H39B 0.9800
C40 C41 1.526(8)
C40 H40A 0.9800
C40 H40B 0.9800
C41 C42 1.512(9)
C41 H41A 0.9800
C41 H41B 0.9800
C42 C43 1.536(8)
C42 H42A 0.9800
C42 H42B 0.9800
C43 C44 1.547(8)
C43 H43 0.9900
C44 C45 1.559(8)
C44 C51 1.573(9)
C45 C46 1.375(10)
C45 C50 1.385(9)
C46 C47 1.405(9)
C46 H46 0.9400
C47 C48 1.386(12)
C47 H47 0.9400
C48 C49 1.361(12)
C48 H48 0.9400
C49 C50 1.399(9)
C49 H49 0.9400
C50 H50 0.9400
C51 C52 1.353(10)
C51 C56 1.363(10)
C52 C53 1.404(10)
C52 H52 0.9400
C53 C54 1.326(12)
C53 H53 0.9400
C54 C55 1.352(13)
C54 H54 0.9400
C55 C56 1.397(10)
C55 H55 0.9400
C56 H56 0.9400
C57 C59 1.527(8)
C57 C58 1.529(8)
C57 C60 1.562(9)
C58 H58A 0.9700
C58 H58B 0.9700
C58 H58C 0.9700
C59 H59A 0.9700
C59 H59B 0.9700
C59 H59C 0.9700
C60 H60A 0.9700
C60 H60B 0.9700
C60 H60C 0.9700
C61 C62' 1.473(14)
C61 C63 1.512(14)
C61 C64 1.519(13)
C61 C63' 1.548(13)
C61 C64' 1.564(13)
C61 C62 1.600(13)
C62 H62A 0.9700
C62 H62B 0.9700
C62 H62C 0.9700
C63 H63A 0.9700
C63 H63B 0.9700
C63 H63C 0.9700
C64 H64A 0.9700
C64 H64B 0.9700
C64 H64C 0.9700
C62' H62D 0.9700
C62' H62E 0.9700
C62' H62F 0.9700
C63' H63D 0.9700
C63' H63E 0.9700
C63' H63F 0.9700
C64' H64D 0.9700
C64' H64E 0.9700
C64' H64F 0.9700
C65 C66 1.461(17)
C65 H65A 0.9800
C65 H65B 0.9800
C66 C67 1.516(17)
C66 H66A 0.9800
C66 H66B 0.9800
C67 C68 1.455(17)
C67 H67A 0.9800
C67 H67B 0.9800
C68 H68A 0.9800
C68 H68B 0.9800
C65' C66' 1.521(17)
C65' H65C 0.9800
C65' H65D 0.9800
C66' C67' 1.478(17)
C66' H66C 0.9800
C66' H66D 0.9800
C67' C68' 1.455(16)
C67' H67C 0.9800
C67' H67D 0.9800
C68' H68C 0.9800
C68' H68D 0.9800
C69 C70 1.494(16)
C69 H69A 0.9800
C69 H69B 0.9800
C70 C71 1.483(16)
C70 H70A 0.9800
C70 H70B 0.9800
C71 C72 1.528(17)
C71 H71A 0.9800
C71 H71B 0.9800
C72 H72A 0.9800
C72 H72B 0.9800
C69' C70' 1.467(17)
C69' H69C 0.9800
C69' H69D 0.9800
C70' C71' 1.498(17)
C70' H70C 0.9800
C70' H70D 0.9800
C71' C72' 1.491(17)
C71' H71C 0.9800
C71' H71D 0.9800
C72' H72C 0.9800
C72' H72D 0.9800
C73 C74 1.503(17)
C73 H73A 0.9800
C73 H73B 0.9800
C74 C75 1.494(18)
C74 H74A 0.9800
C74 H74B 0.9800
C75 C76 1.519(18)
C75 H75A 0.9800
C75 H75B 0.9800
C76 H76A 0.9800
C76 H76B 0.9800
C73' C74' 1.506(18)
C73' H73C 0.9800
C73' H73D 0.9800
C74' C75' 1.478(18)
C74' H74C 0.9800
C74' H74D 0.9800
C75' C76' 1.462(18)
C75' H75C 0.9800
C75' H75D 0.9800
C76' Li1 2.78(3)
C76' H76C 0.9800
C76' H76D 0.9800
C77 C78 1.471(16)
C77 H77A 0.9800
C77 H77B 0.9800
C78 C79 1.534(16)
C78 H78A 0.9800
C78 H78B 0.9800
C79 C80 1.508(18)
C79 H79A 0.9800
C79 H79B 0.9800
C80 H80A 0.9800
C80 H80B 0.9800
C77' C78' 1.493(16)
C77' H77C 0.9800
C77' H77D 0.9800
C78' C79' 1.529(16)
C78' H78C 0.9800
C78' H78D 0.9800
C79' C80' 1.505(18)
C79' H79C 0.9800
C79' H79D 0.9800
C80' H80C 0.9800
C80' H80D 0.9800
C81 C82 1.490(17)
C81 H81A 0.9800
C81 H81B 0.9800
C82 C83 1.500(17)
C82 H82A 0.9800
C82 H82B 0.9800
C83 C84 1.484(15)
C83 H83A 0.9800
C83 H83B 0.9800
C84 H84A 0.9800
C84 H84B 0.9800
C81' C82' 1.524(17)
C81' H81C 0.9800
C81' H81D 0.9800
C82' C83' 1.451(16)
C82' H82C 0.9800
C82' H82D 0.9800
C83' C84' 1.474(16)
C83' H83C 0.9800
C83' H83D 0.9800
C84' H84C 0.9800
C84' H84D 0.9800
C85 C86 1.476(12)
C85 H85A 0.9800
C85 H85B 0.9800
C86 C87 1.490(12)
C86 H86A 0.9800
C86 H86B 0.9800
C87 C88 1.536(12)
C87 H87A 0.9800
C87 H87B 0.9800
C88 H88A 0.9800
C88 H88B 0.9800
C85' C86' 1.452(12)
C85' H85C 0.9800
C85' H85D 0.9800
C86' C87' 1.505(12)
C86' H86C 0.9800
C86' H86D 0.9800
C87' C88' 1.492(12)
C87' H87C 0.9800
C87' H87D 0.9800
C88' H88C 0.9800
C88' H88D 0.9800
O11 C89 1.349(16)
O11 C92 1.456(17)
C89 C90 1.439(17)
C89 H89A 0.9800
C89 H89B 0.9800
C90 C91 1.441(17)
C90 H90A 0.9800
C90 H90B 0.9800
C91 C92 1.529(18)
C91 H91A 0.9800
C91 H91B 0.9800
C92 H92A 0.9800
C92 H92B 0.9800
O11' C92' 1.368(16)
O11' C89' 1.484(16)
C89' C90' 1.439(17)
C89' H89C 0.9800
C89' H89D 0.9800
C90' C91' 1.457(18)
C90' H90C 0.9800
C90' H90D 0.9800
C91' C92' 1.549(18)
C91' H91C 0.9800
C91' H91D 0.9800
C92' H92C 0.9800
C92' H92D 0.9800

loop_
_geom_torsion_atom_site_label_1
_geom_torsion_atom_site_label_2
_geom_torsion_atom_site_label_3
_geom_torsion_atom_site_label_4
_geom_torsion
O4 Yb1 O1 C1 87.8(6)
O2 Yb1 O1 C1 -52.2(7)
O3 Yb1 O1 C1 -148.0(6)
N1 Yb1 O1 C1 -1.4(6)
N2 Yb1 O1 C1 149.3(6)
O4 Yb1 O2 C12 -74.8(5)
O3 Yb1 O2 C12 145.1(4)
O1 Yb1 O2 C12 54.9(5)
N1 Yb1 O2 C12 1.2(4)
N2 Yb1 O2 C12 -138.0(4)
O4 Yb1 O3 C33 -67.4(6)
O2 Yb1 O3 C33 72.6(6)
O1 Yb1 O3 C33 -163.0(6)
N1 Yb1 O3 C33 136.5(5)
N2 Yb1 O3 C33 -16.7(6)
O2 Yb1 O4 C44 -83.6(5)
O3 Yb1 O4 C44 45.9(5)
O1 Yb1 O4 C44 136.0(4)
N1 Yb1 O4 C44 -148.4(4)
N2 Yb1 O4 C44 -8.7(4)
O4 Yb1 N1 C7 -137.0(3)
O2 Yb1 N1 C7 96.6(3)
O3 Yb1 N1 C7 23.5(4)
O1 Yb1 N1 C7 -40.2(3)
N2 Yb1 N1 C7 164.9(3)
O4 Yb1 N1 C8 -12.2(4)
O2 Yb1 N1 C8 -138.7(4)
O3 Yb1 N1 C8 148.3(4)
O1 Yb1 N1 C8 84.5(4)
N2 Yb1 N1 C8 -70.4(4)
O4 Yb1 N1 C11 103.1(3)
O2 Yb1 N1 C11 -23.4(3)
O3 Yb1 N1 C11 -96.4(4)
O1 Yb1 N1 C11 -160.2(3)
N2 Yb1 N1 C11 44.9(4)
O4 Yb1 N2 C39 102.9(3)
O2 Yb1 N2 C39 -130.2(3)
O3 Yb1 N2 C39 -33.4(3)
O1 Yb1 N2 C39 32.2(4)
N1 Yb1 N2 C39 169.8(3)
O4 Yb1 N2 C43 -16.8(3)
O2 Yb1 N2 C43 110.0(3)
O3 Yb1 N2 C43 -153.2(4)
O1 Yb1 N2 C43 -87.6(4)
N1 Yb1 N2 C43 50.0(4)
O4 Yb1 N2 C40 -134.4(4)
O2 Yb1 N2 C40 -7.6(4)
O3 Yb1 N2 C40 89.3(4)
O1 Yb1 N2 C40 154.9(3)
N1 Yb1 N2 C40 -67.6(4)
Yb1 O1 C1 C6 19.1(10)
Yb1 O1 C1 C2 -160.8(5)
O1 C1 C2 C3 179.1(5)
C6 C1 C2 C3 -0.8(8)
O1 C1 C2 C25 -5.6(9)
C6 C1 C2 C25 174.5(6)
C1 C2 C3 C4 -2.0(10)
C25 C2 C3 C4 -177.4(7)
C2 C3 C4 C5 3.4(11)
C2 C3 C4 C29 179.8(7)
C3 C4 C5 C6 -2.1(10)
C29 C4 C5 C6 -178.6(7)
C4 C5 C6 C1 -0.5(11)
C4 C5 C6 C7 174.3(6)
O1 C1 C6 C5 -177.9(6)
C2 C1 C6 C5 2.0(9)
O1 C1 C6 C7 7.3(8)
C2 C1 C6 C7 -172.9(5)
C8 N1 C7 C6 -50.7(7)
C11 N1 C7 C6 -167.0(5)
Yb1 N1 C7 C6 76.1(6)
C5 C6 C7 N1 123.9(7)
C1 C6 C7 N1 -61.1(8)
C7 N1 C8 C9 -156.1(5)
C11 N1 C8 C9 -35.3(6)
Yb1 N1 C8 C9 81.7(5)
N1 C8 C9 C10 14.9(7)
C8 C9 C10 C11 10.9(7)
C7 N1 C11 C10 162.6(5)
C8 N1 C11 C10 41.9(6)
Yb1 N1 C11 C10 -80.6(5)
C7 N1 C11 C12 -75.8(6)
C8 N1 C11 C12 163.5(5)
Yb1 N1 C11 C12 41.0(5)
C9 C10 C11 N1 -32.1(7)
C9 C10 C11 C12 -151.1(5)
Yb1 O2 C12 C11 20.7(6)
Yb1 O2 C12 C19 -106.9(5)
Yb1 O2 C12 C13 140.1(4)
N1 C11 C12 O2 -40.8(6)
C10 C11 C12 O2 73.9(6)
N1 C11 C12 C19 84.7(6)
C10 C11 C12 C19 -160.6(5)
N1 C11 C12 C13 -161.0(5)
C10 C11 C12 C13 -46.3(7)
O2 C12 C13 C14 17.0(7)
C11 C12 C13 C14 136.0(6)
C19 C12 C13 C14 -101.7(7)
O2 C12 C13 C18 -163.8(5)
C11 C12 C13 C18 -44.8(7)
C19 C12 C13 C18 77.5(7)
C18 C13 C14 C15 -0.1(10)
C12 C13 C14 C15 179.1(6)
C13 C14 C15 C16 3.7(12)
C14 C15 C16 C17 -5.2(13)
C15 C16 C17 C18 3.2(13)
C16 C17 C18 C13 0.3(12)
C14 C13 C18 C17 -1.9(10)
C12 C13 C18 C17 178.9(6)
O2 C12 C19 C20 162.2(6)
C11 C12 C19 C20 38.4(8)
C13 C12 C19 C20 -79.9(7)
O2 C12 C19 C24 -23.0(8)
C11 C12 C19 C24 -146.9(6)
C13 C12 C19 C24 94.9(7)
C24 C19 C20 C21 1.0(10)
C12 C19 C20 C21 175.8(6)
C19 C20 C21 C22 -3.0(11)
C20 C21 C22 C23 3.7(12)
C21 C22 C23 C24 -2.6(14)
C20 C19 C24 C23 0.3(11)
C12 C19 C24 C23 -174.8(7)
C22 C23 C24 C19 0.5(13)
C3 C2 C25 C27' 138.7(11)
C1 C2 C25 C27' -36.5(13)
C3 C2 C25 C26 -129.3(9)
C1 C2 C25 C26 55.5(11)
C3 C2 C25 C28 -12.6(10)
C1 C2 C25 C28 172.2(8)
C3 C2 C25 C28' 14.7(10)
C1 C2 C25 C28' -160.5(8)
C3 C2 C25 C26' -102.1(13)
C1 C2 C25 C26' 82.7(13)
C3 C2 C25 C27 112.4(9)
C1 C2 C25 C27 -62.7(9)
C3 C4 C29 C30' -174.0(13)
C5 C4 C29 C30' 2.2(16)
C3 C4 C29 C32' 63.7(15)
C5 C4 C29 C32' -120.0(13)
C3 C4 C29 C31 -115.1(10)
C5 C4 C29 C31 61.1(11)
C3 C4 C29 C31' -36.8(14)
C5 C4 C29 C31' 139.5(12)
C3 C4 C29 C32 7.8(15)
C5 C4 C29 C32 -176.0(12)
C3 C4 C29 C30 125.4(10)
C5 C4 C29 C30 -58.4(12)
Yb1 O3 C33 C38 35.0(9)
Yb1 O3 C33 C34 -147.8(5)
O3 C33 C34 C35 179.0(5)
C38 C33 C34 C35 -3.7(8)
O3 C33 C34 C57 -3.7(8)
C38 C33 C34 C57 173.6(5)
C33 C34 C35 C36 2.0(8)
C57 C34 C35 C36 -175.3(5)
C34 C35 C36 C37 1.0(8)
C34 C35 C36 C61 -178.8(5)
C35 C36 C37 C38 -2.1(9)
C61 C36 C37 C38 177.6(6)
C36 C37 C38 C33 0.2(10)
C36 C37 C38 C39 175.8(5)
O3 C33 C38 C37 -179.8(6)
C34 C33 C38 C37 2.8(9)
O3 C33 C38 C39 4.5(8)
C34 C33 C38 C39 -172.9(5)
C43 N2 C39 C38 -167.1(5)
C40 N2 C39 C38 -51.1(7)
Yb1 N2 C39 C38 75.7(5)
C37 C38 C39 N2 117.6(7)
C33 C38 C39 N2 -66.6(7)
C39 N2 C40 C41 -158.5(5)
C43 N2 C40 C41 -37.5(6)
Yb1 N2 C40 C41 82.6(5)
N2 C40 C41 C42 22.6(7)
C40 C41 C42 C43 0.5(8)
C39 N2 C43 C42 157.9(5)
C40 N2 C43 C42 37.9(6)
Yb1 N2 C43 C42 -87.8(4)
C39 N2 C43 C44 -78.4(6)
C40 N2 C43 C44 161.6(5)
Yb1 N2 C43 C44 35.9(5)
C41 C42 C43 N2 -23.6(7)
C41 C42 C43 C44 -143.3(6)
Yb1 O4 C44 C43 31.3(6)
Yb1 O4 C44 C45 151.1(4)
Yb1 O4 C44 C51 -93.9(5)
N2 C43 C44 O4 -42.1(6)
C42 C43 C44 O4 74.9(6)
N2 C43 C44 C45 -162.3(5)
C42 C43 C44 C45 -45.2(7)
N2 C43 C44 C51 82.6(6)
C42 C43 C44 C51 -160.4(5)
O4 C44 C45 C46 28.0(7)
C43 C44 C45 C46 147.3(6)
C51 C44 C45 C46 -92.0(7)
O4 C44 C45 C50 -156.5(6)
C43 C44 C45 C50 -37.1(8)
C51 C44 C45 C50 83.5(7)
C50 C45 C46 C47 2.6(10)
C44 C45 C46 C47 178.4(7)
C45 C46 C47 C48 -0.2(12)
C46 C47 C48 C49 -0.5(13)
C47 C48 C49 C50 -1.1(13)
C46 C45 C50 C49 -4.2(10)
C44 C45 C50 C49 -179.8(6)
C48 C49 C50 C45 3.6(12)
O4 C44 C51 C52 167.6(6)
C43 C44 C51 C52 44.7(8)
C45 C44 C51 C52 -73.7(8)
O4 C44 C51 C56 -14.6(8)
C43 C44 C51 C56 -137.5(6)
C45 C44 C51 C56 104.0(7)
C56 C51 C52 C53 1.4(11)
C44 C51 C52 C53 179.1(6)
C51 C52 C53 C54 0.2(12)
C52 C53 C54 C55 -1.6(14)
C53 C54 C55 C56 1.3(14)
C52 C51 C56 C55 -1.8(11)
C44 C51 C56 C55 -179.6(6)
C54 C55 C56 C51 0.4(13)
C35 C34 C57 C59 -3.5(8)
C33 C34 C57 C59 179.3(6)
C35 C34 C57 C58 116.3(6)
C33 C34 C57 C58 -60.9(7)
C35 C34 C57 C60 -124.1(6)
C33 C34 C57 C60 58.7(7)
C35 C36 C61 C62' -173.4(9)
C37 C36 C61 C62' 6.9(12)
C35 C36 C61 C63 88.1(10)
C37 C36 C61 C63 -91.7(10)
C35 C36 C61 C64 -35.5(11)
C37 C36 C61 C64 144.7(9)
C35 C36 C61 C63' 65.9(10)
C37 C36 C61 C63' -113.8(9)
C35 C36 C61 C64' -51.8(10)
C37 C36 C61 C64' 128.5(9)
C35 C36 C61 C62 -155.5(8)
C37 C36 C61 C62 24.8(10)
C68' O5 C65 C66 -18(2)
C68 O5 C65 C66 -36(2)
C65' O5 C65 C66 63(2)
Li1 O5 C65 C66 170.7(14)
O5 C65 C66 C67 48.2(19)
C65 C66 C67 C68 -44(2)
C68' O5 C68 C67 -94(5)
C65 O5 C68 C67 8(2)
C65' O5 C68 C67 -24(2)
Li1 O5 C68 C67 163.5(13)
C66 C67 C68 O5 22(2)
C68' O5 C65' C66' 9.2(18)
C65 O5 C65' C66' -99(3)
C68 O5 C65' C66' -8(2)
Li1 O5 C65' C66' 163.3(12)
O5 C65' C66' C67' 2(2)
C65' C66' C67' C68' -12(2)
C65 O5 C68' C67' 11(2)
C68 O5 C68' C67' 95(5)
C65' O5 C68' C67' -20(2)
Li1 O5 C68' C67' -176.7(16)
C66' C67' C68' O5 20(2)
C69' O6 C69 C70 -96(4)
C72' O6 C69 C70 17(2)
C72 O6 C69 C70 -2(2)
Li1 O6 C69 C70 172.8(13)
O6 C69 C70 C71 -28(2)
C69 C70 C71 C72 44(2)
C69' O6 C72 C71 55.8(19)
C72' O6 C72 C71 -97(4)
C69 O6 C72 C71 31.3(18)
Li1 O6 C72 C71 -142.8(13)
C70 C71 C72 O6 -50(2)
C72' O6 C69' C70' -5(2)
C69 O6 C69' C70' 73(4)
C72 O6 C69' C70' -17(2)
Li1 O6 C69' C70' 179.3(13)
O6 C69' C70' C71' 2(2)
C69' C70' C71' C72' 0(3)
C69' O6 C72' C71' 5(2)
C69 O6 C72' C71' -20(2)
C72 O6 C72' C71' 37(3)
Li1 O6 C72' C71' -178.8(13)
C70' C71' C72' O6 -3(2)
C76' O7 C73 C74 -4(3)
C73' O7 C73 C74 62(3)
C76 O7 C73 C74 -30(3)
Li1 O7 C73 C74 -153.1(19)
O7 C73 C74 C75 43(3)
C73 C74 C75 C76 -37(3)
C76' O7 C76 C75 -141(4)
C73' O7 C76 C75 -26(2)
C73 O7 C76 C75 4(3)
Li1 O7 C76 C75 123.8(19)
C74 C75 C76 O7 22(3)
C76' O7 C73' C74' 50(2)
C73 O7 C73' C74' -80(3)
C76 O7 C73' C74' 14(2)
Li1 O7 C73' C74' -126.9(19)
O7 C73' C74' C75' -32(3)
C73' C74' C75' C76' 12(4)
C73' O7 C76' C75' -40(3)
C73 O7 C76' C75' -10(3)
C76 O7 C76' C75' 36(2)
Li1 O7 C76' C75' 138.2(17)
C73' O7 C76' Li1 -177.8(19)
C73 O7 C76' Li1 -149(3)
C76 O7 C76' Li1 -102(3)
C74' C75' C76' O7 14(3)
C74' C75' C76' Li1 46(4)
C77' O8 C77 C78 -82(3)
C80 O8 C77 C78 19(2)
C80' O8 C77 C78 29(2)
Li2 O8 C77 C78 173.6(12)
O8 C77 C78 C79 12(2)
C77 C78 C79 C80 -36(2)
C77' O8 C80 C79 -13(2)
C80' O8 C80 C79 -135(15)
C77 O8 C80 C79 -42(2)
Li2 O8 C80 C79 165.4(11)
C78 C79 C80 O8 49(2)
C80 O8 C77' C78' 4(2)
C80' O8 C77' C78' 13(2)
C77 O8 C77' C78' 91(3)
Li2 O8 C77' C78' -174.3(12)
O8 C77' C78' C79' -20(2)
C77' C78' C79' C80' 21(3)
C77' O8 C80' C79' 1(3)
C80 O8 C80' C79' 62(12)
C77 O8 C80' C79' -28(3)
Li2 O8 C80' C79' -172.2(14)
C78' C79' C80' O8 -14(3)
C84 O9 C81 C82 35(2)
C81' O9 C81 C82 -37(5)
C84' O9 C81 C82 5(2)
Li2 O9 C81 C82 -143.9(14)
O9 C81 C82 C83 -33(2)
C81 C82 C83 C84 21(2)
C81' O9 C84 C83 -3.2(19)
C81 O9 C84 C83 -21(2)
C84' O9 C84 C83 92(2)
Li2 O9 C84 C83 158.3(12)
C82 C83 C84 O9 -1(2)
C84 O9 C81' C82' 26(2)
C81 O9 C81' C82' 139(7)
C84' O9 C81' C82' -3(2)
Li2 O9 C81' C82' -136.0(15)
O9 C81' C82' C83' -16(3)
C81' C82' C83' C84' 26(2)
C84 O9 C84' C83' -70(2)
C81' O9 C84' C83' 22(2)
C81 O9 C84' C83' 10(2)
Li2 O9 C84' C83' 161.1(13)
C82' C83' C84' O9 -30(2)
C85' O10 C85 C86 -91(3)
C88' O10 C85 C86 -4.5(16)
C88 O10 C85 C86 -26.5(15)
Li2 O10 C85 C86 141.4(11)
O10 C85 C86 C87 0.0(17)
C85 C86 C87 C88 24.7(17)
C85' O10 C88 C87 59.3(12)
C88' O10 C88 C87 -58(2)
C85 O10 C88 C87 41.3(13)
Li2 O10 C88 C87 -125.6(10)
C86 C87 C88 O10 -39.1(14)
C88' O10 C85' C86' -23.0(16)
C85 O10 C85' C86' 77(3)
C88 O10 C85' C86' -42.4(15)
Li2 O10 C85' C86' 142.8(12)
O10 C85' C86' C87' 27.5(16)
C85' C86' C87' C88' -21.6(18)
C85' O10 C88' C87' 7.2(17)
C85 O10 C88' C87' -13.6(17)
C88 O10 C88' C87' 74(3)
Li2 O10 C88' C87' -161.0(11)
C86' C87' C88' O10 9.7(19)
C92 O11 C89 C90 2(3)
O11 C89 C90 C91 27(4)
C89 C90 C91 C92 -41(3)
C89 O11 C92 C91 -28(3)
C90 C91 C92 O11 41(3)
C92' O11' C89' C90' -6(3)
O11' C89' C90' C91' -32(3)
C89' C90' C91' C92' 49(3)
C89' O11' C92' C91' 41(3)
C90' C91' C92' O11' -58(3)
C69' O6 Li1 O5 34.0(19)
C72' O6 Li1 O5 -141.6(13)
C69 O6 Li1 O5 63.3(17)
C72 O6 Li1 O5 -124.0(14)
C69' O6 Li1 O7 -75.5(16)
C72' O6 Li1 O7 108.9(14)
C69 O6 Li1 O7 -46.2(15)
C72 O6 Li1 O7 126.5(14)
C69' O6 Li1 Cl1 163.0(14)
C72' O6 Li1 Cl1 -12.6(16)
C69 O6 Li1 Cl1 -167.7(13)
C72 O6 Li1 Cl1 5.0(18)
C69' O6 Li1 C76' -66.5(18)
C72' O6 Li1 C76' 117.8(15)
C69 O6 Li1 C76' -37.2(18)
C72 O6 Li1 C76' 135.4(15)
C68' O5 Li1 O6 96.5(16)
C65 O5 Li1 O6 -92.6(16)
C68 O5 Li1 O6 117.1(15)
C65' O5 Li1 O6 -53.3(17)
C68' O5 Li1 O7 -154.1(13)
C65 O5 Li1 O7 16.8(17)
C68 O5 Li1 O7 -133.5(14)
C65' O5 Li1 O7 56.1(16)
C68' O5 Li1 Cl1 -33.8(16)
C65 O5 Li1 Cl1 137.0(14)
C68 O5 Li1 Cl1 -13.2(17)
C65' O5 Li1 Cl1 176.3(12)
C68' O5 Li1 C76' -135.1(14)
C65 O5 Li1 C76' 35.8(16)
C68 O5 Li1 C76' -114.5(15)
C65' O5 Li1 C76' 75.1(15)
C76' O7 Li1 O6 163.4(14)
C73' O7 Li1 O6 -19.4(19)
C73 O7 Li1 O6 -42.2(15)
C76 O7 Li1 O6 -156.6(13)
C76' O7 Li1 O5 48.9(17)
C73' O7 Li1 O5 -133.9(16)
C73 O7 Li1 O5 -156.7(14)
C76 O7 Li1 O5 88.9(14)
C76' O7 Li1 Cl1 -72.4(15)
C73' O7 Li1 Cl1 104.8(17)
C73 O7 Li1 Cl1 82.0(14)
C76 O7 Li1 Cl1 -32.4(14)
C73' O7 Li1 C76' 177(2)
C73 O7 Li1 C76' 154(2)
C76 O7 Li1 C76' 40.0(15)
Li2 Cl1 Li1 O6 67(2)
Li2 Cl1 Li1 O5 -165.5(14)
Li2 Cl1 Li1 O7 -50(2)
Li2 Cl1 Li1 C76' -75(2)
O7 C76' Li1 O6 -20.6(17)
C75' C76' Li1 O6 -74(3)
O7 C76' Li1 O5 -132.7(17)
C75' C76' Li1 O5 174(2)
C75' C76' Li1 O7 -53(2)
O7 C76' Li1 Cl1 114.8(15)
C75' C76' Li1 Cl1 61(2)
C85' O10 Li2 O8 -90.2(12)
C88' O10 Li2 O8 74.3(11)
C85 O10 Li2 O8 -68.6(11)
C88 O10 Li2 O8 96.4(11)
C85' O10 Li2 O9 24.6(14)
C88' O10 Li2 O9 -170.9(10)
C85 O10 Li2 O9 46.2(12)
C88 O10 Li2 O9 -148.8(9)
C85' O10 Li2 Cl1 145.7(10)
C88' O10 Li2 Cl1 -49.8(12)
C85 O10 Li2 Cl1 167.3(9)
C88 O10 Li2 Cl1 -27.7(13)
C77' O8 Li2 O10 173.7(12)
C80 O8 Li2 O10 -4(2)
C80' O8 Li2 O10 -14.0(19)
C77 O8 Li2 O10 -152.1(11)
C77' O8 Li2 O9 60.3(13)
C80 O8 Li2 O9 -117.3(19)
C80' O8 Li2 O9 -127.4(18)
C77 O8 Li2 O9 94.5(12)
C77' O8 Li2 Cl1 -61.8(14)
C80 O8 Li2 Cl1 120.6(19)
C80' O8 Li2 Cl1 110.5(18)
C77 O8 Li2 Cl1 -27.6(13)
C84 O9 Li2 O10 24.8(15)
C81' O9 Li2 O10 -177.5(13)
C81 O9 Li2 O10 -156.2(13)
C84' O9 Li2 O10 53.4(12)
C84 O9 Li2 O8 138.9(13)
C81' O9 Li2 O8 -63.4(15)
C81 O9 Li2 O8 -42.2(15)
C84' O9 Li2 O8 167.5(10)
C84 O9 Li2 Cl1 -97.9(13)
C81' O9 Li2 Cl1 59.8(15)
C81 O9 Li2 Cl1 81.1(14)
C84' O9 Li2 Cl1 -69.3(11)
Li1 Cl1 Li2 O10 -50(2)
Li1 Cl1 Li2 O8 -170.8(16)
Li1 Cl1 Li2 O9 69(2)
